data_4072576
loop_
_publ_author_name
'Govindaswamy, Padavattan'
'S\"uss-Fink, Georg'
'Therrien, Bruno'

_publ_section_title
;
 Self-Assembled Chloro-Bridged (Arene)ruthenium Metallo-Prisms:&#x00A0;
 Synthesis and Molecular Structure of Cationic Complexes of the Type
 [Ru6(\h6-arene)6(\m3-tpt-\kN)2(\m-Cl)6]6+(tpt =
 2,4,6-tris(pyridinyl)-1,3,5-triazine)
;
_journal_issue 4
_journal_name_full Organometallics
_journal_page_first 915
_journal_paper_doi 10.1021/om060843k
_journal_volume 26
_journal_year 2007
_chemical_formula_moiety 'C108H132Cl6N12Ru6, 6(CF3O3S)'
_chemical_formula_sum 'C114 H132 Cl6 F18 N12 O18 Ru6 S6'
_chemical_formula_weight 3311.80
_chemical_name_systematic
; 
[Ru6(C6Me6)6(tpt)2Cl6][O3SCF3]6
;
_space_group_IT_number 14
_symmetry_cell_setting monoclinic
_symmetry_space_group_name_Hall '-P 2yn'
_symmetry_space_group_name_H-M 'P 1 21/n 1'
_atom_sites_solution_hydrogens geom
_atom_sites_solution_primary direct
_atom_sites_solution_secondary difmap
_audit_creation_method SHELXL-97
_cell_angle_alpha 90.00
_cell_angle_beta 93.499(7)
_cell_angle_gamma 90.00
_cell_formula_units_Z 4
_cell_length_a 23.8695(14)
_cell_length_b 17.2330(8)
_cell_length_c 35.282(2)
_cell_measurement_reflns_used 8000
_cell_measurement_temperature 203(2)
_cell_measurement_theta_max 25.95
_cell_measurement_theta_min 2.0
_cell_volume 14486.0(14)
_computing_cell_refinement 'CELL (Stoe IPDS Software, 2000)'
_computing_data_collection 'EXPOSE (Stoe IPDS Software, 2000)'
_computing_data_reduction 'INTEGRATE (Stoe IPDS Software, 2000)'
_computing_molecular_graphics 'ORTEP-32 (Farrugia, 1997)'
_computing_publication_material 'SHELXL-97 (Sheldrick, 1997)'
_computing_structure_refinement 'SHELXL-97 (Sheldrick, 1997)'
_computing_structure_solution 'SHELXS-97 (Sheldrick, 1990)'
_diffrn_ambient_temperature 203(2)
_diffrn_detector_area_resol_mean 0.81\%A
_diffrn_measured_fraction_theta_full 0.990
_diffrn_measured_fraction_theta_max 0.990
_diffrn_measurement_device_type 'STOE IPDS'
_diffrn_measurement_method 'phi oscillation'
_diffrn_radiation_monochromator graphite
_diffrn_radiation_source 'fine-focus sealed tube'
_diffrn_radiation_type MoK\a
_diffrn_radiation_wavelength 0.71073
_diffrn_reflns_av_R_equivalents 0.0738
_diffrn_reflns_av_sigmaI/netI 0.1341
_diffrn_reflns_limit_h_max 29
_diffrn_reflns_limit_h_min -28
_diffrn_reflns_limit_k_max 21
_diffrn_reflns_limit_k_min -21
_diffrn_reflns_limit_l_max 43
_diffrn_reflns_limit_l_min -43
_diffrn_reflns_number 81568
_diffrn_reflns_theta_full 25.97
_diffrn_reflns_theta_max 25.97
_diffrn_reflns_theta_min 2.00
_diffrn_standards_decay_% 0
_diffrn_standards_interval_time 0
_diffrn_standards_number 0
_exptl_absorpt_coefficient_mu 0.890
_exptl_absorpt_correction_T_max 0.738
_exptl_absorpt_correction_T_min 0.297
_exptl_absorpt_correction_type empirical
_exptl_absorpt_process_details 'Walker & Stuart(1983)'
_exptl_crystal_colour orange
_exptl_crystal_density_diffrn 1.519
_exptl_crystal_density_method 'not measured'
_exptl_crystal_description plate
_exptl_crystal_F_000 6672
_exptl_crystal_size_max 0.48
_exptl_crystal_size_mid 0.15
_exptl_crystal_size_min 0.10
_refine_diff_density_max 0.601
_refine_diff_density_min -0.912
_refine_diff_density_rms 0.098
_refine_ls_extinction_method none
_refine_ls_goodness_of_fit_ref 0.749
_refine_ls_hydrogen_treatment constr
_refine_ls_matrix_type full
_refine_ls_number_parameters 1225
_refine_ls_number_reflns 28107
_refine_ls_number_restraints 0
_refine_ls_restrained_S_all 0.749
_refine_ls_R_factor_all 0.1069
_refine_ls_R_factor_gt 0.0510
_refine_ls_shift/su_max 0.004
_refine_ls_shift/su_mean 0.000
_refine_ls_structure_factor_coef Fsqd
_refine_ls_weighting_details 'calc w=1/[\s^2^(Fo^2^)+(0.0669P)^2^] where P=(Fo^2^+2Fc^2^)/3'
_refine_ls_weighting_scheme calc
_refine_ls_wR_factor_gt 0.1188
_refine_ls_wR_factor_ref 0.1321
_reflns_number_gt 12233
_reflns_number_total 28107
_reflns_threshold_expression >2sigma(I)
_cod_data_source_file om060843ksi20061221_020724.cif
_cod_data_source_block cp4
_cod_depositor_comments
;
The following automatic conversions were performed:
'_atom_site_symetry_multiplicity' tag replaced with
'_atom_site_symmetry_multiplicity'.

Automatic conversion script
Id: cif_correct_tags 1440 2010-10-19 06:21:57Z saulius 

The following automatic conversions were performed:

'_symmetry_cell_setting' value 'Monoclinic' changed to 'monoclinic'
according to /home/saulius/struct/CIF-dictionaries/cif_core.dic
dictionary named 'cif_core.dic' version 2.4.1 from 2010-06-29.

Automatic conversion script
Id: cif_fix_values 1715 2011-07-08 13:25:40Z adriana 
;
_cod_original_cell_volume 14485.9(14)
_cod_original_sg_symbol_H-M 'P 21/n'
_cod_database_code 4072576

loop_
_symmetry_equiv_pos_as_xyz
'x, y, z'
'-x+1/2, y+1/2, -z+1/2'
'-x, -y, -z'
'x-1/2, -y-1/2, z-1/2'

loop_
_atom_site_label
_atom_site_type_symbol
_atom_site_fract_x
_atom_site_fract_y
_atom_site_fract_z
_atom_site_U_iso_or_equiv
_atom_site_adp_type
_atom_site_occupancy
_atom_site_symmetry_multiplicity
_atom_site_calc_flag
_atom_site_refinement_flags
C1 C 0.5878(2) 0.2130(3) 0.30273(14) 0.0399(13) Uani 1 1 d .
H1 H 0.5898 0.1863 0.3257 0.048 Uiso 1 1 calc R
C2 C 0.6030(3) 0.2896(3) 0.30280(14) 0.0408(14) Uani 1 1 d .
H2 H 0.6146 0.3137 0.3255 0.049 Uiso 1 1 calc R
C3 C 0.6012(2) 0.3310(3) 0.26932(14) 0.0350(12) Uani 1 1 d .
C4 C 0.5806(3) 0.2930(3) 0.23628(15) 0.0435(15) Uani 1 1 d .
H4 H 0.5768 0.3195 0.2133 0.052 Uiso 1 1 calc R
C5 C 0.5660(3) 0.2152(3) 0.23819(16) 0.0449(14) Uani 1 1 d .
H5 H 0.5531 0.1900 0.2161 0.054 Uiso 1 1 calc R
C6 C 0.6195(2) 0.4127(3) 0.26804(14) 0.0362(13) Uani 1 1 d .
C7 C 0.6551(3) 0.5192(3) 0.29823(15) 0.0413(14) Uani 1 1 d .
C8 C 0.6385(2) 0.5202(3) 0.23473(15) 0.0388(13) Uani 1 1 d .
C9 C 0.6724(3) 0.5623(3) 0.33322(15) 0.0434(14) Uani 1 1 d .
C10 C 0.6833(3) 0.5281(3) 0.36816(15) 0.0438(14) Uani 1 1 d .
H10 H 0.6818 0.4744 0.3705 0.053 Uiso 1 1 calc R
C11 C 0.6963(3) 0.5729(3) 0.39934(16) 0.0483(15) Uani 1 1 d .
H11 H 0.7040 0.5486 0.4226 0.058 Uiso 1 1 calc R
C12 C 0.6892(3) 0.6841(3) 0.36358(16) 0.0551(18) Uani 1 1 d .
H12 H 0.6920 0.7378 0.3620 0.066 Uiso 1 1 calc R
C13 C 0.6761(3) 0.6438(3) 0.33148(16) 0.0545(18) Uani 1 1 d .
H13 H 0.6696 0.6695 0.3085 0.065 Uiso 1 1 calc R
C14 C 0.6370(3) 0.5653(3) 0.19861(15) 0.0447(15) Uani 1 1 d .
C15 C 0.6442(3) 0.6444(3) 0.19904(15) 0.0492(16) Uani 1 1 d .
H15 H 0.6525 0.6699 0.2219 0.059 Uiso 1 1 calc R
C16 C 0.6393(3) 0.6855(3) 0.16618(16) 0.0535(17) Uani 1 1 d .
H16 H 0.6449 0.7389 0.1671 0.064 Uiso 1 1 calc R
C17 C 0.6203(3) 0.5748(3) 0.13128(16) 0.0486(16) Uani 1 1 d .
H17 H 0.6123 0.5506 0.1080 0.058 Uiso 1 1 calc R
C18 C 0.6254(3) 0.5299(3) 0.16386(15) 0.0452(15) Uani 1 1 d .
H18 H 0.6210 0.4764 0.1624 0.054 Uiso 1 1 calc R
C19 C 0.4512(3) 0.2293(3) 0.32044(16) 0.0488(15) Uani 1 1 d .
H19 H 0.4557 0.2024 0.3433 0.059 Uiso 1 1 calc R
C20 C 0.4644(3) 0.3065(3) 0.31981(16) 0.0467(15) Uani 1 1 d .
H20 H 0.4781 0.3312 0.3419 0.056 Uiso 1 1 calc R
C21 C 0.4574(3) 0.3480(3) 0.28614(15) 0.0429(14) Uani 1 1 d .
C22 C 0.4353(3) 0.3078(3) 0.25462(16) 0.0460(15) Uani 1 1 d .
H22 H 0.4288 0.3334 0.2316 0.055 Uiso 1 1 calc R
C23 C 0.4232(3) 0.2314(3) 0.25728(16) 0.0509(16) Uani 1 1 d .
H23 H 0.4081 0.2058 0.2358 0.061 Uiso 1 1 calc R
C24 C 0.4756(3) 0.4306(3) 0.28469(15) 0.0452(15) Uani 1 1 d .
C25 C 0.5104(3) 0.5358(3) 0.31271(15) 0.0416(14) Uani 1 1 d .
C26 C 0.4930(3) 0.5348(3) 0.24942(15) 0.0461(15) Uani 1 1 d .
C27 C 0.5290(3) 0.5794(3) 0.34802(15) 0.0427(14) Uani 1 1 d .
C28 C 0.5451(3) 0.5407(3) 0.38117(16) 0.0493(15) Uani 1 1 d .
H28 H 0.5448 0.4868 0.3821 0.059 Uiso 1 1 calc R
C29 C 0.5618(3) 0.5839(4) 0.41284(16) 0.0515(16) Uani 1 1 d .
H29 H 0.5731 0.5582 0.4352 0.062 Uiso 1 1 calc R
C30 C 0.5472(3) 0.6972(3) 0.38016(16) 0.0508(16) Uani 1 1 d .
H30 H 0.5482 0.7511 0.3796 0.061 Uiso 1 1 calc R
C31 C 0.5307(3) 0.6594(3) 0.34786(17) 0.0502(16) Uani 1 1 d .
H31 H 0.5207 0.6869 0.3258 0.060 Uiso 1 1 calc R
C32 C 0.4922(3) 0.5778(3) 0.21327(15) 0.0450(15) Uani 1 1 d .
C33 C 0.5005(3) 0.6568(3) 0.21316(15) 0.0537(17) Uani 1 1 d .
H33 H 0.5079 0.6829 0.2360 0.064 Uiso 1 1 calc R
C34 C 0.4980(3) 0.6969(4) 0.18002(16) 0.0555(17) Uani 1 1 d .
H34 H 0.5045 0.7501 0.1805 0.067 Uiso 1 1 calc R
C35 C 0.4783(3) 0.5849(3) 0.14587(15) 0.0520(17) Uani 1 1 d .
H35 H 0.4705 0.5603 0.1227 0.062 Uiso 1 1 calc R
C36 C 0.4811(3) 0.5407(4) 0.17846(16) 0.0546(17) Uani 1 1 d .
H36 H 0.4757 0.4873 0.1773 0.065 Uiso 1 1 calc R
C37 C 0.6027(4) -0.0557(5) 0.2947(2) 0.077(3) Uani 1 1 d .
C38 C 0.5797(3) -0.0732(4) 0.2579(3) 0.079(3) Uani 1 1 d .
C39 C 0.5946(4) -0.0277(5) 0.22723(19) 0.074(2) Uani 1 1 d .
C40 C 0.6317(4) 0.0309(5) 0.2322(3) 0.085(3) Uani 1 1 d .
C41 C 0.6560(3) 0.0475(4) 0.2694(4) 0.089(3) Uani 1 1 d .
C42 C 0.6404(4) 0.0077(6) 0.2992(2) 0.076(2) Uani 1 1 d .
C43 C 0.3823(3) -0.0406(4) 0.31337(19) 0.0589(18) Uani 1 1 d .
C44 C 0.3726(3) 0.0246(4) 0.33923(19) 0.0591(18) Uani 1 1 d .
C45 C 0.3418(3) 0.0872(4) 0.3255(2) 0.0648(19) Uani 1 1 d .
C46 C 0.3238(3) 0.0950(5) 0.2856(3) 0.085(3) Uani 1 1 d .
C47 C 0.3366(3) 0.0343(5) 0.2609(2) 0.073(2) Uani 1 1 d .
C48 C 0.3649(3) -0.0334(4) 0.2747(2) 0.066(2) Uani 1 1 d .
C49 C 0.7898(3) 0.6887(4) 0.4876(2) 0.068(2) Uani 1 1 d .
C50 C 0.8082(3) 0.6730(4) 0.4507(2) 0.070(2) Uani 1 1 d .
C51 C 0.8067(3) 0.7325(4) 0.4226(2) 0.068(2) Uani 1 1 d .
C52 C 0.7859(3) 0.8065(4) 0.43072(19) 0.0615(18) Uani 1 1 d .
C53 C 0.7692(3) 0.8241(4) 0.4687(2) 0.0623(19) Uani 1 1 d .
C54 C 0.7703(3) 0.7651(4) 0.49716(18) 0.0603(19) Uani 1 1 d .
C55 C 0.5129(4) 0.8230(4) 0.46664(19) 0.069(2) Uani 1 1 d .
C56 C 0.5513(3) 0.8247(4) 0.5006(2) 0.071(2) Uani 1 1 d .
C57 C 0.5569(4) 0.7573(5) 0.52292(17) 0.076(2) Uani 1 1 d .
C58 C 0.5285(4) 0.6883(5) 0.5124(2) 0.082(3) Uani 1 1 d .
C59 C 0.4905(4) 0.6874(5) 0.4802(2) 0.078(2) Uani 1 1 d .
C60 C 0.4822(3) 0.7577(5) 0.45773(19) 0.067(2) Uani 1 1 d .
C61 C 0.6823(3) 0.8112(4) 0.07796(17) 0.0526(16) Uani 1 1 d .
C62 C 0.7117(3) 0.7429(4) 0.08733(17) 0.0529(16) Uani 1 1 d .
C63 C 0.7013(3) 0.6738(4) 0.06528(18) 0.0588(18) Uani 1 1 d .
C64 C 0.6631(3) 0.6759(4) 0.03337(17) 0.0578(18) Uani 1 1 d .
C65 C 0.6361(3) 0.7475(4) 0.02161(16) 0.0542(17) Uani 1 1 d .
C66 C 0.6458(3) 0.8162(3) 0.04406(18) 0.0556(17) Uani 1 1 d .
C67 C 0.4305(3) 0.8238(4) 0.0598(2) 0.069(2) Uani 1 1 d .
C68 C 0.4176(3) 0.7512(4) 0.04196(17) 0.0610(18) Uani 1 1 d .
C69 C 0.3938(3) 0.6901(4) 0.06307(19) 0.0655(19) Uani 1 1 d .
C70 C 0.3778(3) 0.7028(4) 0.10004(17) 0.0615(18) Uani 1 1 d .
C71 C 0.3903(3) 0.7757(5) 0.11830(19) 0.070(2) Uani 1 1 d .
C72 C 0.4170(3) 0.8350(4) 0.0992(2) 0.0659(19) Uani 1 1 d .
C73 C 0.5846(6) -0.1008(7) 0.3300(3) 0.181(7) Uani 1 1 d .
H73A H 0.6132 -0.0960 0.3502 0.272 Uiso 1 1 calc R
H73B H 0.5795 -0.1546 0.3236 0.272 Uiso 1 1 calc R
H73C H 0.5500 -0.0798 0.3380 0.272 Uiso 1 1 calc R
C74 C 0.5379(5) -0.1390(5) 0.2507(5) 0.214(9) Uani 1 1 d .
H74A H 0.5009 -0.1210 0.2553 0.321 Uiso 1 1 calc R
H74B H 0.5477 -0.1814 0.2674 0.321 Uiso 1 1 calc R
H74C H 0.5388 -0.1560 0.2248 0.321 Uiso 1 1 calc R
C75 C 0.5662(6) -0.0474(8) 0.1886(3) 0.177(7) Uani 1 1 d .
H75A H 0.5774 -0.0105 0.1701 0.266 Uiso 1 1 calc R
H75B H 0.5262 -0.0456 0.1901 0.266 Uiso 1 1 calc R
H75C H 0.5772 -0.0985 0.1812 0.266 Uiso 1 1 calc R
C76 C 0.6482(6) 0.0741(7) 0.1965(3) 0.182(7) Uani 1 1 d .
H76A H 0.6467 0.0390 0.1753 0.272 Uiso 1 1 calc R
H76B H 0.6857 0.0940 0.2006 0.272 Uiso 1 1 calc R
H76C H 0.6227 0.1163 0.1912 0.272 Uiso 1 1 calc R
C77 C 0.6983(4) 0.1131(6) 0.2727(6) 0.212(9) Uani 1 1 d .
H77A H 0.7202 0.1087 0.2964 0.318 Uiso 1 1 calc R
H77B H 0.6789 0.1619 0.2719 0.318 Uiso 1 1 calc R
H77C H 0.7226 0.1103 0.2521 0.318 Uiso 1 1 calc R
C78 C 0.6638(6) 0.0214(9) 0.3405(3) 0.208(9) Uani 1 1 d .
H78A H 0.7036 0.0124 0.3422 0.312 Uiso 1 1 calc R
H78B H 0.6461 -0.0137 0.3572 0.312 Uiso 1 1 calc R
H78C H 0.6564 0.0739 0.3478 0.312 Uiso 1 1 calc R
C79 C 0.4145(4) -0.1092(4) 0.3300(2) 0.085(3) Uani 1 1 d .
H79A H 0.4218 -0.1452 0.3101 0.128 Uiso 1 1 calc R
H79B H 0.3927 -0.1344 0.3484 0.128 Uiso 1 1 calc R
H79C H 0.4494 -0.0918 0.3420 0.128 Uiso 1 1 calc R
C80 C 0.3973(3) 0.0228(5) 0.37940(18) 0.079(2) Uani 1 1 d .
H80A H 0.4104 0.0736 0.3866 0.118 Uiso 1 1 calc R
H80B H 0.4282 -0.0130 0.3812 0.118 Uiso 1 1 calc R
H80C H 0.3692 0.0065 0.3960 0.118 Uiso 1 1 calc R
C81 C 0.3266(4) 0.1514(5) 0.3537(3) 0.101(3) Uani 1 1 d .
H81A H 0.2986 0.1322 0.3698 0.151 Uiso 1 1 calc R
H81B H 0.3121 0.1957 0.3398 0.151 Uiso 1 1 calc R
H81C H 0.3595 0.1660 0.3690 0.151 Uiso 1 1 calc R
C82 C 0.2923(4) 0.1666(5) 0.2720(3) 0.110(3) Uani 1 1 d .
H82A H 0.2863 0.1648 0.2449 0.165 Uiso 1 1 calc R
H82B H 0.3139 0.2119 0.2792 0.165 Uiso 1 1 calc R
H82C H 0.2568 0.1686 0.2833 0.165 Uiso 1 1 calc R
C83 C 0.3217(4) 0.0404(6) 0.2191(2) 0.114(4) Uani 1 1 d .
H83A H 0.2818 0.0354 0.2145 0.172 Uiso 1 1 calc R
H83B H 0.3401 -0.0003 0.2060 0.172 Uiso 1 1 calc R
H83C H 0.3336 0.0898 0.2100 0.172 Uiso 1 1 calc R
C84 C 0.3787(4) -0.0963(5) 0.2462(2) 0.109(3) Uani 1 1 d .
H84A H 0.4052 -0.1320 0.2580 0.163 Uiso 1 1 calc R
H84B H 0.3946 -0.0728 0.2246 0.163 Uiso 1 1 calc R
H84C H 0.3450 -0.1235 0.2381 0.163 Uiso 1 1 calc R
C85 C 0.7881(4) 0.6264(4) 0.5171(2) 0.088(3) Uani 1 1 d .
H85A H 0.7606 0.5881 0.5091 0.132 Uiso 1 1 calc R
H85B H 0.7782 0.6488 0.5407 0.132 Uiso 1 1 calc R
H85C H 0.8243 0.6022 0.5205 0.132 Uiso 1 1 calc R
C86 C 0.8302(4) 0.5932(4) 0.4415(3) 0.101(3) Uani 1 1 d .
H86A H 0.8299 0.5870 0.4144 0.151 Uiso 1 1 calc R
H86B H 0.8066 0.5544 0.4519 0.151 Uiso 1 1 calc R
H86C H 0.8678 0.5876 0.4523 0.151 Uiso 1 1 calc R
C87 C 0.8269(4) 0.7153(5) 0.3838(2) 0.087(2) Uani 1 1 d .
H87A H 0.8215 0.7601 0.3679 0.131 Uiso 1 1 calc R
H87B H 0.8061 0.6724 0.3727 0.131 Uiso 1 1 calc R
H87C H 0.8661 0.7023 0.3861 0.131 Uiso 1 1 calc R
C88 C 0.7800(4) 0.8696(4) 0.4011(2) 0.081(2) Uani 1 1 d .
H88A H 0.7832 0.8474 0.3764 0.122 Uiso 1 1 calc R
H88B H 0.8090 0.9076 0.4059 0.122 Uiso 1 1 calc R
H88C H 0.7439 0.8939 0.4022 0.122 Uiso 1 1 calc R
C89 C 0.7470(3) 0.9038(3) 0.47711(19) 0.067(2) Uani 1 1 d .
H89A H 0.7353 0.9052 0.5027 0.100 Uiso 1 1 calc R
H89B H 0.7155 0.9153 0.4597 0.100 Uiso 1 1 calc R
H89C H 0.7760 0.9416 0.4743 0.100 Uiso 1 1 calc R
C90 C 0.7494(4) 0.7809(5) 0.53530(18) 0.082(2) Uani 1 1 d .
H90A H 0.7420 0.8353 0.5377 0.122 Uiso 1 1 calc R
H90B H 0.7772 0.7653 0.5546 0.122 Uiso 1 1 calc R
H90C H 0.7154 0.7521 0.5382 0.122 Uiso 1 1 calc R
C91 C 0.5086(4) 0.8957(5) 0.4418(2) 0.094(3) Uani 1 1 d .
H91A H 0.5455 0.9159 0.4386 0.140 Uiso 1 1 calc R
H91B H 0.4865 0.9342 0.4537 0.140 Uiso 1 1 calc R
H91C H 0.4911 0.8827 0.4174 0.140 Uiso 1 1 calc R
C92 C 0.5840(4) 0.8982(5) 0.5103(2) 0.103(3) Uani 1 1 d .
H92A H 0.5585 0.9387 0.5163 0.155 Uiso 1 1 calc R
H92B H 0.6044 0.9135 0.4889 0.155 Uiso 1 1 calc R
H92C H 0.6099 0.8887 0.5317 0.155 Uiso 1 1 calc R
C93 C 0.5994(5) 0.7570(7) 0.5580(2) 0.132(4) Uani 1 1 d .
H93A H 0.5801 0.7446 0.5804 0.198 Uiso 1 1 calc R
H93B H 0.6164 0.8072 0.5609 0.198 Uiso 1 1 calc R
H93C H 0.6279 0.7188 0.5545 0.198 Uiso 1 1 calc R
C94 C 0.5376(5) 0.6158(5) 0.5365(3) 0.129(4) Uani 1 1 d .
H94A H 0.5770 0.6092 0.5429 0.193 Uiso 1 1 calc R
H94B H 0.5236 0.5714 0.5224 0.193 Uiso 1 1 calc R
H94C H 0.5181 0.6209 0.5593 0.193 Uiso 1 1 calc R
C95 C 0.4608(4) 0.6141(5) 0.4715(3) 0.118(4) Uani 1 1 d .
H95A H 0.4869 0.5718 0.4736 0.177 Uiso 1 1 calc R
H95B H 0.4439 0.6161 0.4462 0.177 Uiso 1 1 calc R
H95C H 0.4322 0.6066 0.4892 0.177 Uiso 1 1 calc R
C96 C 0.4394(4) 0.7590(6) 0.4249(2) 0.102(3) Uani 1 1 d .
H96A H 0.4102 0.7953 0.4300 0.152 Uiso 1 1 calc R
H96B H 0.4235 0.7082 0.4213 0.152 Uiso 1 1 calc R
H96C H 0.4570 0.7744 0.4023 0.152 Uiso 1 1 calc R
C97 C 0.6888(4) 0.8824(4) 0.1030(2) 0.080(2) Uani 1 1 d .
H97A H 0.7113 0.8698 0.1256 0.121 Uiso 1 1 calc R
H97B H 0.6525 0.8998 0.1096 0.121 Uiso 1 1 calc R
H97C H 0.7068 0.9229 0.0895 0.121 Uiso 1 1 calc R
C98 C 0.7555(3) 0.7400(4) 0.12016(19) 0.074(2) Uani 1 1 d .
H98A H 0.7923 0.7423 0.1106 0.111 Uiso 1 1 calc R
H98B H 0.7515 0.6926 0.1340 0.111 Uiso 1 1 calc R
H98C H 0.7504 0.7834 0.1367 0.111 Uiso 1 1 calc R
C99 C 0.7312(3) 0.5994(4) 0.0764(2) 0.071(2) Uani 1 1 d .
H99A H 0.7099 0.5560 0.0663 0.106 Uiso 1 1 calc R
H99B H 0.7350 0.5955 0.1036 0.106 Uiso 1 1 calc R
H99C H 0.7677 0.5992 0.0664 0.106 Uiso 1 1 calc R
C100 C 0.6478(3) 0.6026(4) 0.01147(19) 0.072(2) Uani 1 1 d .
H10A H 0.6544 0.5584 0.0277 0.108 Uiso 1 1 calc R
H10B H 0.6704 0.5987 -0.0100 0.108 Uiso 1 1 calc R
H10C H 0.6089 0.6044 0.0029 0.108 Uiso 1 1 calc R
C101 C 0.5969(4) 0.7490(5) -0.01335(18) 0.085(3) Uani 1 1 d .
H10D H 0.5846 0.8012 -0.0183 0.127 Uiso 1 1 calc R
H10E H 0.5651 0.7166 -0.0095 0.127 Uiso 1 1 calc R
H10F H 0.6162 0.7301 -0.0346 0.127 Uiso 1 1 calc R
C102 C 0.6176(3) 0.8917(4) 0.0335(2) 0.072(2) Uani 1 1 d .
H10G H 0.5931 0.8845 0.0112 0.108 Uiso 1 1 calc R
H10H H 0.6455 0.9298 0.0286 0.108 Uiso 1 1 calc R
H10I H 0.5962 0.9089 0.0541 0.108 Uiso 1 1 calc R
C103 C 0.4586(4) 0.8866(5) 0.0390(2) 0.094(3) Uani 1 1 d .
H10J H 0.4670 0.8683 0.0142 0.141 Uiso 1 1 calc R
H10K H 0.4929 0.9012 0.0529 0.141 Uiso 1 1 calc R
H10L H 0.4342 0.9308 0.0364 0.141 Uiso 1 1 calc R
C104 C 0.4335(4) 0.7368(5) 0.00230(18) 0.088(3) Uani 1 1 d .
H10M H 0.4577 0.7776 -0.0053 0.132 Uiso 1 1 calc R
H10N H 0.4002 0.7355 -0.0144 0.132 Uiso 1 1 calc R
H10O H 0.4526 0.6879 0.0012 0.132 Uiso 1 1 calc R
C105 C 0.3847(4) 0.6108(4) 0.0438(2) 0.079(2) Uani 1 1 d .
H10P H 0.3452 0.6010 0.0398 0.118 Uiso 1 1 calc R
H10Q H 0.4016 0.5710 0.0598 0.118 Uiso 1 1 calc R
H10R H 0.4017 0.6108 0.0199 0.118 Uiso 1 1 calc R
C106 C 0.3488(3) 0.6366(5) 0.1214(2) 0.080(2) Uani 1 1 d .
H10S H 0.3090 0.6453 0.1202 0.120 Uiso 1 1 calc R
H10T H 0.3630 0.6358 0.1474 0.120 Uiso 1 1 calc R
H10U H 0.3565 0.5878 0.1097 0.120 Uiso 1 1 calc R
C107 C 0.3711(4) 0.7875(5) 0.15874(19) 0.094(3) Uani 1 1 d .
H10V H 0.3894 0.8323 0.1699 0.141 Uiso 1 1 calc R
H10W H 0.3807 0.7426 0.1738 0.141 Uiso 1 1 calc R
H10X H 0.3312 0.7951 0.1577 0.141 Uiso 1 1 calc R
C108 C 0.4327(4) 0.9101(4) 0.1190(2) 0.093(3) Uani 1 1 d .
H11D H 0.3999 0.9420 0.1202 0.139 Uiso 1 1 calc R
H11E H 0.4601 0.9368 0.1051 0.139 Uiso 1 1 calc R
H11F H 0.4480 0.8993 0.1442 0.139 Uiso 1 1 calc R
Cl1 Cl 0.47244(7) 0.06165(8) 0.23618(4) 0.0475(4) Uani 1 1 d .
Cl2 Cl 0.50543(7) 0.05845(8) 0.32371(4) 0.0460(4) Uani 1 1 d .
Cl3 Cl 0.53384(7) 0.64863(8) 0.06476(4) 0.0495(4) Uani 1 1 d .
Cl4 Cl 0.55390(7) 0.80168(8) 0.11306(4) 0.0497(4) Uani 1 1 d .
Cl5 Cl 0.64106(7) 0.80211(8) 0.42937(4) 0.0512(4) Uani 1 1 d .
Cl6 Cl 0.65500(7) 0.65067(8) 0.48034(4) 0.0520(4) Uani 1 1 d .
N1 N 0.5700(2) 0.1746(3) 0.27123(12) 0.0400(11) Uani 1 1 d .
N2 N 0.4320(2) 0.1913(3) 0.28937(12) 0.0460(12) Uani 1 1 d .
N3 N 0.6983(2) 0.6502(3) 0.39770(13) 0.0477(13) Uani 1 1 d .
N4 N 0.5621(2) 0.6618(3) 0.41253(13) 0.0483(13) Uani 1 1 d .
N5 N 0.6266(2) 0.6516(3) 0.13224(12) 0.0478(13) Uani 1 1 d .
N6 N 0.4863(2) 0.6612(3) 0.14602(12) 0.0476(13) Uani 1 1 d .
N7 N 0.6373(2) 0.4467(2) 0.30114(12) 0.0385(11) Uani 1 1 d .
N8 N 0.6583(2) 0.5587(2) 0.26539(12) 0.0402(11) Uani 1 1 d .
N9 N 0.6184(2) 0.4482(2) 0.23395(11) 0.0397(11) Uani 1 1 d .
N10 N 0.4914(2) 0.4647(3) 0.31680(12) 0.0428(12) Uani 1 1 d .
N11 N 0.5145(2) 0.5736(3) 0.28047(12) 0.0449(12) Uani 1 1 d .
N12 N 0.4740(2) 0.4626(3) 0.24973(12) 0.0444(12) Uani 1 1 d .
Ru1 Ru 0.56468(2) 0.05140(2) 0.270486(12) 0.03771(12) Uani 1 1 d .
Ru2 Ru 0.41412(2) 0.07227(3) 0.291002(13) 0.04508(13) Uani 1 1 d .
Ru3 Ru 0.72331(2) 0.72027(3) 0.445186(13) 0.04910(14) Uani 1 1 d .
Ru4 Ru 0.57194(2) 0.72718(3) 0.462887(13) 0.05023(14) Uani 1 1 d .
Ru5 Ru 0.62119(2) 0.71893(3) 0.082187(12) 0.04335(13) Uani 1 1 d .
Ru6 Ru 0.46747(2) 0.72915(3) 0.096955(13) 0.04876(14) Uani 1 1 d .

loop_
_atom_site_aniso_label
_atom_site_aniso_U_11
_atom_site_aniso_U_22
_atom_site_aniso_U_33
_atom_site_aniso_U_23
_atom_site_aniso_U_13
_atom_site_aniso_U_12
C1 0.045(4) 0.036(3) 0.039(3) 0.003(2) -0.001(3) -0.001(3)
C2 0.048(4) 0.035(3) 0.039(3) -0.002(2) 0.002(3) -0.010(3)
C3 0.030(3) 0.030(3) 0.045(3) 0.001(2) 0.002(2) -0.009(2)
C4 0.055(4) 0.034(3) 0.040(3) 0.003(2) -0.007(3) -0.005(3)
C5 0.047(4) 0.036(3) 0.050(3) -0.001(3) -0.008(3) -0.007(3)
C6 0.031(3) 0.034(3) 0.044(3) 0.000(2) 0.003(2) 0.001(3)
C7 0.038(4) 0.034(3) 0.052(3) -0.002(2) 0.001(3) -0.001(3)
C8 0.036(4) 0.031(3) 0.050(3) 0.002(2) 0.001(3) -0.002(3)
C9 0.045(4) 0.035(3) 0.049(3) 0.001(2) -0.003(3) -0.007(3)
C10 0.049(4) 0.035(3) 0.047(3) -0.003(2) 0.000(3) -0.002(3)
C11 0.056(4) 0.035(3) 0.052(3) 0.003(3) -0.006(3) -0.002(3)
C12 0.081(6) 0.031(3) 0.052(3) -0.003(3) -0.005(3) -0.004(3)
C13 0.089(6) 0.027(3) 0.046(3) 0.001(2) -0.005(3) -0.005(3)
C14 0.059(4) 0.030(3) 0.045(3) 0.003(2) 0.002(3) -0.004(3)
C15 0.071(5) 0.034(3) 0.042(3) 0.003(2) -0.001(3) -0.006(3)
C16 0.075(5) 0.036(3) 0.048(3) -0.001(3) -0.005(3) -0.001(3)
C17 0.059(5) 0.038(3) 0.049(3) -0.009(3) 0.006(3) -0.009(3)
C18 0.057(4) 0.030(3) 0.047(3) 0.001(2) -0.004(3) -0.008(3)
C19 0.055(4) 0.042(3) 0.049(3) 0.004(3) 0.002(3) -0.004(3)
C20 0.054(4) 0.036(3) 0.051(3) 0.002(3) 0.005(3) 0.001(3)
C21 0.043(4) 0.035(3) 0.051(3) 0.002(2) 0.006(3) -0.004(3)
C22 0.047(4) 0.040(3) 0.050(3) 0.003(3) -0.011(3) -0.002(3)
C23 0.058(5) 0.041(3) 0.053(3) 0.000(3) -0.009(3) -0.001(3)
C24 0.037(4) 0.053(4) 0.046(3) 0.000(3) 0.002(3) 0.004(3)
C25 0.036(4) 0.040(3) 0.048(3) 0.001(2) -0.003(3) 0.003(3)
C26 0.045(4) 0.045(3) 0.048(3) -0.001(3) 0.006(3) -0.003(3)
C27 0.040(4) 0.039(3) 0.048(3) 0.002(2) -0.002(3) -0.005(3)
C28 0.050(4) 0.040(3) 0.057(3) 0.001(3) -0.007(3) -0.003(3)
C29 0.055(5) 0.052(4) 0.045(3) 0.008(3) -0.011(3) -0.001(3)
C30 0.063(5) 0.038(3) 0.051(3) 0.002(3) -0.007(3) -0.002(3)
C31 0.055(5) 0.038(3) 0.056(3) 0.001(3) -0.005(3) -0.005(3)
C32 0.048(4) 0.046(3) 0.040(3) 0.001(2) 0.001(3) -0.007(3)
C33 0.078(5) 0.049(4) 0.034(3) -0.005(3) 0.004(3) -0.012(3)
C34 0.075(5) 0.045(3) 0.046(3) -0.005(3) 0.004(3) -0.007(3)
C35 0.069(5) 0.048(4) 0.038(3) -0.001(3) -0.003(3) -0.010(3)
C36 0.062(5) 0.046(3) 0.056(4) 0.002(3) 0.004(3) -0.011(3)
C37 0.100(7) 0.060(5) 0.077(5) 0.039(4) 0.041(5) 0.048(5)
C38 0.044(5) 0.029(3) 0.166(9) -0.029(4) 0.026(5) -0.006(3)
C39 0.086(7) 0.086(6) 0.049(4) -0.021(4) -0.007(4) 0.031(5)
C40 0.088(7) 0.063(5) 0.112(7) 0.037(5) 0.056(6) 0.025(5)
C41 0.047(5) 0.038(4) 0.184(10) -0.029(6) 0.008(6) -0.005(4)
C42 0.075(6) 0.079(6) 0.071(5) -0.032(4) -0.026(4) 0.036(5)
C43 0.055(5) 0.043(4) 0.079(5) 0.005(3) 0.009(4) -0.003(3)
C44 0.044(5) 0.064(4) 0.070(4) 0.000(3) 0.005(3) -0.010(4)
C45 0.042(5) 0.056(4) 0.097(5) -0.009(4) 0.010(4) -0.013(4)
C46 0.047(5) 0.078(6) 0.127(7) 0.028(5) -0.025(5) -0.002(4)
C47 0.059(6) 0.089(6) 0.070(5) -0.002(4) -0.012(4) -0.018(5)
C48 0.063(5) 0.064(5) 0.070(4) -0.015(4) 0.002(4) -0.021(4)
C49 0.060(5) 0.048(4) 0.092(5) 0.007(4) -0.032(4) -0.014(4)
C50 0.053(5) 0.046(4) 0.111(6) -0.013(4) -0.015(4) -0.005(4)
C51 0.063(5) 0.053(4) 0.088(5) -0.018(4) 0.003(4) -0.004(4)
C52 0.060(5) 0.054(4) 0.069(4) -0.002(3) -0.013(4) -0.010(4)
C53 0.060(5) 0.044(4) 0.080(5) -0.010(3) -0.016(4) -0.010(3)
C54 0.061(5) 0.059(4) 0.058(4) -0.001(3) -0.023(3) -0.018(4)
C55 0.086(6) 0.055(4) 0.066(4) 0.006(3) 0.006(4) 0.018(4)
C56 0.076(6) 0.064(5) 0.073(5) -0.019(4) 0.008(4) 0.014(4)
C57 0.099(7) 0.090(6) 0.039(3) 0.004(4) 0.008(4) 0.036(5)
C58 0.108(8) 0.070(5) 0.070(5) 0.019(4) 0.030(5) 0.029(5)
C59 0.068(6) 0.076(6) 0.093(6) 0.001(4) 0.026(5) 0.007(5)
C60 0.059(5) 0.073(5) 0.067(4) -0.002(4) 0.001(4) 0.010(4)
C61 0.056(5) 0.045(4) 0.057(4) 0.001(3) 0.005(3) -0.005(3)
C62 0.041(4) 0.059(4) 0.060(4) 0.005(3) 0.008(3) -0.004(3)
C63 0.064(5) 0.053(4) 0.060(4) 0.012(3) 0.007(4) 0.000(4)
C64 0.068(5) 0.050(4) 0.057(4) -0.007(3) 0.016(4) -0.009(4)
C65 0.062(5) 0.056(4) 0.046(3) 0.007(3) 0.016(3) -0.006(3)
C66 0.057(5) 0.040(3) 0.071(4) 0.012(3) 0.009(3) -0.007(3)
C67 0.064(5) 0.072(5) 0.069(4) 0.023(4) 0.001(4) 0.018(4)
C68 0.055(5) 0.077(5) 0.052(4) 0.007(3) 0.004(3) 0.013(4)
C69 0.057(5) 0.076(5) 0.063(4) -0.002(4) 0.001(4) 0.015(4)
C70 0.055(5) 0.079(5) 0.050(4) 0.002(3) -0.001(3) 0.003(4)
C71 0.057(5) 0.090(6) 0.063(4) -0.002(4) 0.007(4) 0.010(4)
C72 0.072(6) 0.050(4) 0.076(5) 0.002(3) 0.002(4) 0.009(4)
C73 0.223(15) 0.164(11) 0.170(10) 0.137(9) 0.121(10) 0.125(11)
C74 0.107(10) 0.055(6) 0.48(3) -0.102(11) 0.053(13) -0.027(6)
C75 0.217(15) 0.213(13) 0.094(7) -0.093(8) -0.055(8) 0.109(12)
C76 0.257(17) 0.130(9) 0.174(11) 0.105(8) 0.141(11) 0.096(10)
C77 0.053(7) 0.065(6) 0.52(3) -0.056(11) 0.022(11) -0.022(6)
C78 0.237(16) 0.250(16) 0.125(9) -0.104(10) -0.100(10) 0.173(14)
C79 0.111(8) 0.052(4) 0.093(5) 0.010(4) 0.013(5) -0.007(5)
C80 0.078(6) 0.103(6) 0.055(4) -0.001(4) 0.006(4) -0.023(5)
C81 0.106(8) 0.066(5) 0.135(7) -0.013(5) 0.049(6) -0.012(5)
C82 0.073(7) 0.086(6) 0.167(9) 0.031(6) -0.028(6) 0.004(5)
C83 0.102(8) 0.156(9) 0.080(5) 0.018(6) -0.042(5) -0.030(7)
C84 0.133(9) 0.092(6) 0.103(6) -0.046(5) 0.022(6) -0.060(6)
C85 0.097(7) 0.064(5) 0.097(5) 0.020(4) -0.040(5) -0.011(5)
C86 0.063(6) 0.052(5) 0.184(9) -0.012(5) -0.008(6) 0.009(4)
C87 0.084(7) 0.083(6) 0.095(6) -0.030(5) 0.012(5) -0.007(5)
C88 0.102(7) 0.062(5) 0.079(5) 0.002(4) -0.003(5) -0.019(5)
C89 0.096(6) 0.027(3) 0.076(4) -0.007(3) -0.003(4) -0.011(3)
C90 0.092(7) 0.092(6) 0.058(4) -0.003(4) -0.014(4) -0.022(5)
C91 0.127(9) 0.074(5) 0.081(5) 0.022(4) 0.013(5) 0.033(5)
C92 0.131(9) 0.081(6) 0.100(6) -0.043(5) 0.022(6) -0.003(6)
C93 0.140(10) 0.202(12) 0.053(4) 0.000(6) -0.008(5) 0.069(9)
C94 0.182(12) 0.093(7) 0.116(7) 0.055(6) 0.050(7) 0.031(7)
C95 0.100(8) 0.080(6) 0.181(10) -0.019(6) 0.062(7) -0.006(6)
C96 0.082(7) 0.141(8) 0.081(5) -0.009(5) -0.009(5) 0.028(6)
C97 0.106(7) 0.053(4) 0.082(5) -0.005(4) 0.011(5) -0.019(4)
C98 0.076(6) 0.078(5) 0.067(4) 0.003(4) -0.008(4) -0.008(4)
C99 0.077(6) 0.059(4) 0.079(5) 0.012(4) 0.024(4) 0.015(4)
C100 0.086(6) 0.061(4) 0.072(4) -0.013(4) 0.023(4) -0.002(4)
C101 0.108(7) 0.091(6) 0.054(4) 0.013(4) -0.006(4) -0.013(5)
C102 0.090(6) 0.051(4) 0.077(5) 0.014(3) 0.011(4) 0.012(4)
C103 0.084(7) 0.079(6) 0.119(7) 0.033(5) 0.001(5) 0.016(5)
C104 0.091(7) 0.128(7) 0.046(4) 0.016(4) 0.004(4) 0.020(6)
C105 0.076(6) 0.079(5) 0.081(5) -0.018(4) -0.003(4) 0.001(5)
C106 0.067(6) 0.090(6) 0.084(5) 0.010(4) 0.010(4) -0.015(5)
C107 0.116(8) 0.103(6) 0.063(4) -0.019(4) 0.017(5) 0.022(6)
C108 0.115(8) 0.066(5) 0.097(6) -0.016(4) -0.002(5) 0.031(5)
Cl1 0.0497(10) 0.0467(8) 0.0450(7) -0.0004(6) -0.0072(7) -0.0056(7)
Cl2 0.0450(10) 0.0442(8) 0.0484(7) 0.0025(6) 0.0009(7) -0.0025(7)
Cl3 0.0540(11) 0.0497(8) 0.0448(7) -0.0031(6) 0.0023(7) -0.0014(8)
Cl4 0.0604(11) 0.0404(8) 0.0484(8) -0.0006(6) 0.0037(7) 0.0005(7)
Cl5 0.0587(11) 0.0374(7) 0.0561(8) 0.0001(6) -0.0071(7) 0.0003(7)
Cl6 0.0566(11) 0.0446(8) 0.0532(8) 0.0025(6) -0.0089(7) 0.0028(8)
N1 0.035(3) 0.041(3) 0.044(2) -0.003(2) 0.000(2) -0.005(2)
N2 0.049(4) 0.043(3) 0.045(3) 0.006(2) -0.005(2) 0.001(2)
N3 0.056(4) 0.032(3) 0.054(3) -0.001(2) -0.003(2) -0.003(2)
N4 0.050(4) 0.043(3) 0.050(3) 0.003(2) -0.005(2) -0.001(3)
N5 0.058(4) 0.041(3) 0.043(3) -0.003(2) 0.000(2) -0.003(3)
N6 0.056(4) 0.043(3) 0.045(3) -0.002(2) 0.006(2) -0.007(3)
N7 0.041(3) 0.030(2) 0.044(2) -0.0022(19) 0.000(2) -0.006(2)
N8 0.042(3) 0.033(2) 0.045(2) 0.003(2) 0.003(2) -0.004(2)
N9 0.044(3) 0.033(2) 0.041(2) 0.0080(19) -0.002(2) -0.005(2)
N10 0.043(3) 0.041(3) 0.043(3) 0.004(2) -0.003(2) -0.006(2)
N11 0.048(3) 0.043(3) 0.044(3) -0.002(2) 0.002(2) -0.005(2)
N12 0.049(4) 0.036(3) 0.047(3) -0.001(2) 0.000(2) -0.004(2)
Ru1 0.0412(3) 0.0291(2) 0.0426(2) -0.00053(18) 0.0003(2) -0.0034(2)
Ru2 0.0432(3) 0.0408(3) 0.0504(3) 0.0008(2) -0.0049(2) -0.0057(2)
Ru3 0.0538(4) 0.0371(3) 0.0549(3) -0.0050(2) -0.0093(2) -0.0032(3)
Ru4 0.0578(4) 0.0462(3) 0.0459(3) 0.0011(2) -0.0031(2) 0.0044(3)
Ru5 0.0526(4) 0.0357(2) 0.0418(2) 0.00247(19) 0.0034(2) -0.0022(2)
Ru6 0.0536(4) 0.0504(3) 0.0422(3) 0.0014(2) 0.0023(2) 0.0025(3)

loop_
_atom_type_symbol
_atom_type_description
_atom_type_scat_dispersion_real
_atom_type_scat_dispersion_imag
_atom_type_scat_source
C C 0.0033 0.0016 'International Tables Vol C Tables 4.2.6.8 and 6.1.1.4'
H H 0.0000 0.0000 'International Tables Vol C Tables 4.2.6.8 and 6.1.1.4'
Cl Cl 0.1484 0.1585 'International Tables Vol C Tables 4.2.6.8 and 6.1.1.4'
F F 0.0171 0.0103 'International Tables Vol C Tables 4.2.6.8 and 6.1.1.4'
N N 0.0061 0.0033 'International Tables Vol C Tables 4.2.6.8 and 6.1.1.4'
O O 0.0106 0.0060 'International Tables Vol C Tables 4.2.6.8 and 6.1.1.4'
Ru Ru -1.2594 0.8363 'International Tables Vol C Tables 4.2.6.8 and 6.1.1.4'
S S 0.1246 0.1234 'International Tables Vol C Tables 4.2.6.8 and 6.1.1.4'

loop_
_geom_angle_atom_site_label_1
_geom_angle_atom_site_label_2
_geom_angle_atom_site_label_3
_geom_angle
N1 C1 C2 123.2(5)
N1 C1 H1 118.4
C2 C1 H1 118.4
C1 C2 C3 120.2(5)
C1 C2 H2 119.9
C3 C2 H2 119.9
C2 C3 C4 117.5(5)
C2 C3 C6 121.8(5)
C4 C3 C6 120.7(5)
C5 C4 C3 119.2(5)
C5 C4 H4 120.4
C3 C4 H4 120.4
N1 C5 C4 122.3(5)
N1 C5 H5 118.8
C4 C5 H5 118.8
N9 C6 N7 124.2(5)
N9 C6 C3 118.1(4)
N7 C6 C3 117.7(4)
N7 C7 N8 125.2(5)
N7 C7 C9 118.9(5)
N8 C7 C9 115.8(5)
N9 C8 N8 126.3(5)
N9 C8 C14 118.6(5)
N8 C8 C14 115.0(4)
C10 C9 C13 117.2(5)
C10 C9 C7 124.0(5)
C13 C9 C7 118.7(5)
C11 C10 C9 120.1(5)
C11 C10 H10 120.0
C9 C10 H10 120.0
N3 C11 C10 122.5(5)
N3 C11 H11 118.8
C10 C11 H11 118.8
N3 C12 C13 123.0(5)
N3 C12 H12 118.5
C13 C12 H12 118.5
C12 C13 C9 119.3(5)
C12 C13 H13 120.4
C9 C13 H13 120.4
C15 C14 C18 117.7(5)
C15 C14 C8 120.8(5)
C18 C14 C8 121.4(5)
C16 C15 C14 120.3(5)
C16 C15 H15 119.9
C14 C15 H15 119.9
N5 C16 C15 122.3(5)
N5 C16 H16 118.8
C15 C16 H16 118.8
N5 C17 C18 122.0(5)
N5 C17 H17 119.0
C18 C17 H17 119.0
C14 C18 C17 119.6(5)
C14 C18 H18 120.2
C17 C18 H18 120.2
N2 C19 C20 122.2(5)
N2 C19 H19 118.9
C20 C19 H19 118.9
C19 C20 C21 119.9(6)
C19 C20 H20 120.0
C21 C20 H20 120.0
C22 C21 C20 116.7(5)
C22 C21 C24 123.2(5)
C20 C21 C24 120.1(5)
C23 C22 C21 120.2(5)
C23 C22 H22 119.9
C21 C22 H22 119.9
N2 C23 C22 122.7(5)
N2 C23 H23 118.6
C22 C23 H23 118.6
N10 C24 N12 126.6(5)
N10 C24 C21 118.0(5)
N12 C24 C21 115.5(5)
N10 C25 N11 126.7(5)
N10 C25 C27 117.5(5)
N11 C25 C27 115.8(5)
N12 C26 N11 124.7(5)
N12 C26 C32 119.5(5)
N11 C26 C32 115.8(5)
C31 C27 C28 118.7(5)
C31 C27 C25 120.3(5)
C28 C27 C25 121.0(5)
C27 C28 C29 118.4(5)
C27 C28 H28 120.8
C29 C28 H28 120.8
N4 C29 C28 122.3(5)
N4 C29 H29 118.8
C28 C29 H29 118.8
N4 C30 C31 123.7(6)
N4 C30 H30 118.2
C31 C30 H30 118.2
C30 C31 C27 119.1(6)
C30 C31 H31 120.5
C27 C31 H31 120.5
C33 C32 C36 118.1(5)
C33 C32 C26 120.4(5)
C36 C32 C26 121.5(5)
C34 C33 C32 120.5(5)
C34 C33 H33 119.8
C32 C33 H33 119.8
C33 C34 N6 121.7(6)
C33 C34 H34 119.1
N6 C34 H34 119.1
N6 C35 C36 123.0(5)
N6 C35 H35 118.5
C36 C35 H35 118.5
C35 C36 C32 118.5(6)
C35 C36 H36 120.8
C32 C36 H36 120.8
C38 C37 C42 118.4(6)
C38 C37 C73 121.3(10)
C42 C37 C73 120.2(10)
C38 C37 Ru1 72.2(4)
C42 C37 Ru1 69.0(4)
C73 C37 Ru1 127.0(5)
C39 C38 C37 119.3(7)
C39 C38 C74 118.9(11)
C37 C38 C74 121.8(11)
C39 C38 Ru1 70.5(4)
C37 C38 Ru1 70.6(4)
C74 C38 Ru1 129.7(6)
C40 C39 C38 121.1(7)
C40 C39 C75 122.3(10)
C38 C39 C75 116.6(10)
C40 C39 Ru1 71.6(4)
C38 C39 Ru1 72.7(4)
C75 C39 Ru1 127.9(6)
C39 C40 C41 119.6(7)
C39 C40 C76 117.2(11)
C41 C40 C76 123.1(11)
C39 C40 Ru1 72.6(4)
C41 C40 Ru1 70.8(5)
C76 C40 Ru1 131.6(6)
C42 C41 C40 120.4(7)
C42 C41 C77 122.9(13)
C40 C41 C77 116.7(12)
C42 C41 Ru1 70.9(5)
C40 C41 Ru1 70.9(5)
C77 C41 Ru1 129.6(6)
C41 C42 C37 121.1(7)
C41 C42 C78 124.3(12)
C37 C42 C78 114.4(11)
C41 C42 Ru1 73.4(5)
C37 C42 Ru1 73.1(4)
C78 C42 Ru1 129.5(6)
C48 C43 C44 119.1(6)
C48 C43 C79 123.8(6)
C44 C43 C79 116.9(6)
C48 C43 Ru2 70.7(4)
C44 C43 Ru2 68.1(3)
C79 C43 Ru2 129.7(5)
C45 C44 C43 118.7(6)
C45 C44 C80 121.3(7)
C43 C44 C80 120.0(7)
C45 C44 Ru2 71.9(4)
C43 C44 Ru2 73.0(4)
C80 C44 Ru2 125.0(5)
C44 C45 C46 122.2(7)
C44 C45 C81 118.4(7)
C46 C45 C81 119.4(8)
C44 C45 Ru2 71.4(4)
C46 C45 Ru2 70.7(4)
C81 C45 Ru2 131.9(5)
C47 C46 C45 118.0(7)
C47 C46 C82 122.2(8)
C45 C46 C82 119.7(9)
C47 C46 Ru2 70.8(5)
C45 C46 Ru2 70.6(4)
C82 C46 Ru2 130.0(6)
C46 C47 C48 121.0(7)
C46 C47 C83 120.7(8)
C48 C47 C83 118.3(8)
C46 C47 Ru2 71.6(4)
C48 C47 Ru2 73.0(4)
C83 C47 Ru2 127.1(6)
C43 C48 C47 120.7(6)
C43 C48 C84 120.9(7)
C47 C48 C84 118.4(7)
C43 C48 Ru2 72.6(4)
C47 C48 Ru2 69.4(4)
C84 C48 Ru2 128.3(5)
C50 C49 C54 120.6(6)
C50 C49 C85 121.5(7)
C54 C49 C85 117.9(7)
C50 C49 Ru3 70.9(4)
C54 C49 Ru3 72.6(4)
C85 C49 Ru3 127.2(5)
C51 C50 C49 120.1(6)
C51 C50 C86 120.0(8)
C49 C50 C86 119.9(7)
C51 C50 Ru3 71.6(4)
C49 C50 Ru3 71.0(4)
C86 C50 Ru3 130.6(5)
C52 C51 C50 120.5(7)
C52 C51 C87 120.0(7)
C50 C51 C87 119.5(7)
C52 C51 Ru3 71.0(4)
C50 C51 Ru3 70.4(4)
C87 C51 Ru3 131.0(5)
C51 C52 C53 119.8(6)
C51 C52 C88 122.2(7)
C53 C52 C88 118.0(6)
C51 C52 Ru3 71.7(4)
C53 C52 Ru3 72.3(4)
C88 C52 Ru3 127.8(5)
C54 C53 C52 120.4(6)
C54 C53 C89 120.1(6)
C52 C53 C89 119.4(6)
C54 C53 Ru3 71.2(3)
C52 C53 Ru3 69.3(4)
C89 C53 Ru3 129.3(5)
C53 C54 C49 118.5(6)
C53 C54 C90 120.8(7)
C49 C54 C90 120.6(6)
C53 C54 Ru3 71.4(3)
C49 C54 Ru3 69.2(4)
C90 C54 Ru3 128.9(5)
C60 C55 C56 120.2(6)
C60 C55 C91 121.7(7)
C56 C55 C91 118.0(7)
C60 C55 Ru4 72.7(4)
C56 C55 Ru4 71.9(4)
C91 C55 Ru4 127.3(5)
C57 C56 C55 118.5(7)
C57 C56 C92 122.3(8)
C55 C56 C92 119.2(7)
C57 C56 Ru4 72.1(4)
C55 C56 Ru4 69.2(4)
C92 C56 Ru4 129.6(6)
C56 C57 C58 121.4(7)
C56 C57 C93 119.1(9)
C58 C57 C93 119.3(8)
C56 C57 Ru4 71.1(4)
C58 C57 Ru4 69.8(4)
C93 C57 Ru4 128.5(6)
C59 C58 C57 119.9(7)
C59 C58 C94 120.4(9)
C57 C58 C94 119.7(9)
C59 C58 Ru4 71.0(4)
C57 C58 Ru4 73.0(4)
C94 C58 Ru4 129.7(6)
C58 C59 C60 119.4(8)
C58 C59 C95 117.1(9)
C60 C59 C95 123.5(9)
C58 C59 Ru4 71.5(5)
C60 C59 Ru4 71.4(4)
C95 C59 Ru4 129.6(6)
C55 C60 C59 120.3(7)
C55 C60 C96 119.7(7)
C59 C60 C96 119.9(8)
C55 C60 Ru4 70.9(5)
C59 C60 Ru4 69.9(4)
C96 C60 Ru4 133.0(5)
C62 C61 C66 121.0(6)
C62 C61 C97 120.8(6)
C66 C61 C97 118.2(6)
C62 C61 Ru5 72.4(4)
C66 C61 Ru5 74.0(4)
C97 C61 Ru5 126.9(5)
C61 C62 C63 120.1(6)
C61 C62 C98 121.4(6)
C63 C62 C98 118.5(6)
C61 C62 Ru5 70.3(4)
C63 C62 Ru5 70.2(4)
C98 C62 Ru5 133.4(5)
C64 C63 C62 119.7(6)
C64 C63 C99 120.3(6)
C62 C63 C99 120.0(6)
C64 C63 Ru5 70.9(4)
C62 C63 Ru5 71.5(4)
C99 C63 Ru5 129.9(5)
C63 C64 C65 120.6(6)
C63 C64 C100 120.8(6)
C65 C64 C100 118.6(6)
C63 C64 Ru5 71.4(4)
C65 C64 Ru5 73.6(3)
C100 C64 Ru5 125.5(5)
C66 C65 C64 119.5(6)
C66 C65 C101 120.7(6)
C64 C65 C101 119.7(6)
C66 C65 Ru5 71.6(3)
C64 C65 Ru5 68.4(3)
C101 C65 Ru5 131.3(5)
C65 C66 C61 118.6(6)
C65 C66 C102 121.6(6)
C61 C66 C102 119.8(6)
C65 C66 Ru5 71.1(3)
C61 C66 Ru5 68.0(3)
C102 C66 Ru5 131.6(5)
C68 C67 C72 118.8(6)
C68 C67 C103 120.8(7)
C72 C67 C103 120.4(7)
C68 C67 Ru6 71.7(4)
C72 C67 Ru6 68.9(4)
C103 C67 Ru6 130.1(6)
C67 C68 C69 120.0(6)
C67 C68 C104 119.9(7)
C69 C68 C104 119.9(7)
C67 C68 Ru6 71.3(4)
C69 C68 Ru6 68.3(4)
C104 C68 Ru6 129.0(5)
C70 C69 C68 120.8(7)
C70 C69 C105 120.8(7)
C68 C69 C105 118.4(6)
C70 C69 Ru6 72.3(4)
C68 C69 Ru6 74.0(4)
C105 C69 Ru6 127.4(5)
C69 C70 C71 119.6(7)
C69 C70 C106 119.6(7)
C71 C70 C106 120.8(6)
C69 C70 Ru6 70.4(4)
C71 C70 Ru6 70.4(4)
C106 C70 Ru6 129.9(5)
C72 C71 C70 120.8(6)
C72 C71 C107 121.3(7)
C70 C71 C107 117.8(7)
C72 C71 Ru6 71.6(4)
C70 C71 Ru6 71.3(4)
C107 C71 Ru6 132.4(5)
C71 C72 C67 119.7(7)
C71 C72 C108 120.9(7)
C67 C72 C108 119.4(7)
C71 C72 Ru6 71.1(4)
C67 C72 Ru6 72.6(4)
C108 C72 Ru6 127.7(6)
C37 C73 H73A 109.5
C37 C73 H73B 109.5
H73A C73 H73B 109.5
C37 C73 H73C 109.5
H73A C73 H73C 109.5
H73B C73 H73C 109.5
C38 C74 H74A 109.5
C38 C74 H74B 109.5
H74A C74 H74B 109.5
C38 C74 H74C 109.5
H74A C74 H74C 109.5
H74B C74 H74C 109.5
C39 C75 H75A 109.5
C39 C75 H75B 109.5
H75A C75 H75B 109.5
C39 C75 H75C 109.5
H75A C75 H75C 109.5
H75B C75 H75C 109.5
C40 C76 H76A 109.5
C40 C76 H76B 109.5
H76A C76 H76B 109.5
C40 C76 H76C 109.5
H76A C76 H76C 109.5
H76B C76 H76C 109.5
C41 C77 H77A 109.5
C41 C77 H77B 109.5
H77A C77 H77B 109.5
C41 C77 H77C 109.5
H77A C77 H77C 109.5
H77B C77 H77C 109.5
C42 C78 H78A 109.5
C42 C78 H78B 109.5
H78A C78 H78B 109.5
C42 C78 H78C 109.5
H78A C78 H78C 109.5
H78B C78 H78C 109.5
C43 C79 H79A 109.5
C43 C79 H79B 109.5
H79A C79 H79B 109.5
C43 C79 H79C 109.5
H79A C79 H79C 109.5
H79B C79 H79C 109.5
C44 C80 H80A 109.5
C44 C80 H80B 109.5
H80A C80 H80B 109.5
C44 C80 H80C 109.5
H80A C80 H80C 109.5
H80B C80 H80C 109.5
C45 C81 H81A 109.5
C45 C81 H81B 109.5
H81A C81 H81B 109.5
C45 C81 H81C 109.5
H81A C81 H81C 109.5
H81B C81 H81C 109.5
C46 C82 H82A 109.5
C46 C82 H82B 109.5
H82A C82 H82B 109.5
C46 C82 H82C 109.5
H82A C82 H82C 109.5
H82B C82 H82C 109.5
C47 C83 H83A 109.5
C47 C83 H83B 109.5
H83A C83 H83B 109.5
C47 C83 H83C 109.5
H83A C83 H83C 109.5
H83B C83 H83C 109.5
C48 C84 H84A 109.5
C48 C84 H84B 109.5
H84A C84 H84B 109.5
C48 C84 H84C 109.5
H84A C84 H84C 109.5
H84B C84 H84C 109.5
C49 C85 H85A 109.5
C49 C85 H85B 109.5
H85A C85 H85B 109.5
C49 C85 H85C 109.5
H85A C85 H85C 109.5
H85B C85 H85C 109.5
C50 C86 H86A 109.5
C50 C86 H86B 109.5
H86A C86 H86B 109.5
C50 C86 H86C 109.5
H86A C86 H86C 109.5
H86B C86 H86C 109.5
C51 C87 H87A 109.5
C51 C87 H87B 109.5
H87A C87 H87B 109.5
C51 C87 H87C 109.5
H87A C87 H87C 109.5
H87B C87 H87C 109.5
C52 C88 H88A 109.5
C52 C88 H88B 109.5
H88A C88 H88B 109.5
C52 C88 H88C 109.5
H88A C88 H88C 109.5
H88B C88 H88C 109.5
C53 C89 H89A 109.5
C53 C89 H89B 109.5
H89A C89 H89B 109.5
C53 C89 H89C 109.5
H89A C89 H89C 109.5
H89B C89 H89C 109.5
C54 C90 H90A 109.5
C54 C90 H90B 109.5
H90A C90 H90B 109.5
C54 C90 H90C 109.5
H90A C90 H90C 109.5
H90B C90 H90C 109.5
C55 C91 H91A 109.5
C55 C91 H91B 109.5
H91A C91 H91B 109.5
C55 C91 H91C 109.5
H91A C91 H91C 109.5
H91B C91 H91C 109.5
C56 C92 H92A 109.5
C56 C92 H92B 109.5
H92A C92 H92B 109.5
C56 C92 H92C 109.5
H92A C92 H92C 109.5
H92B C92 H92C 109.5
C57 C93 H93A 109.5
C57 C93 H93B 109.5
H93A C93 H93B 109.5
C57 C93 H93C 109.5
H93A C93 H93C 109.5
H93B C93 H93C 109.5
C58 C94 H94A 109.5
C58 C94 H94B 109.5
H94A C94 H94B 109.5
C58 C94 H94C 109.5
H94A C94 H94C 109.5
H94B C94 H94C 109.5
C59 C95 H95A 109.5
C59 C95 H95B 109.5
H95A C95 H95B 109.5
C59 C95 H95C 109.5
H95A C95 H95C 109.5
H95B C95 H95C 109.5
C60 C96 H96A 109.5
C60 C96 H96B 109.5
H96A C96 H96B 109.5
C60 C96 H96C 109.5
H96A C96 H96C 109.5
H96B C96 H96C 109.5
C61 C97 H97A 109.5
C61 C97 H97B 109.5
H97A C97 H97B 109.5
C61 C97 H97C 109.5
H97A C97 H97C 109.5
H97B C97 H97C 109.5
C62 C98 H98A 109.5
C62 C98 H98B 109.5
H98A C98 H98B 109.5
C62 C98 H98C 109.5
H98A C98 H98C 109.5
H98B C98 H98C 109.5
C63 C99 H99A 109.5
C63 C99 H99B 109.5
H99A C99 H99B 109.5
C63 C99 H99C 109.5
H99A C99 H99C 109.5
H99B C99 H99C 109.5
C64 C100 H10A 109.5
C64 C100 H10B 109.5
H10A C100 H10B 109.5
C64 C100 H10C 109.5
H10A C100 H10C 109.5
H10B C100 H10C 109.5
C65 C101 H10D 109.5
C65 C101 H10E 109.5
H10D C101 H10E 109.5
C65 C101 H10F 109.5
H10D C101 H10F 109.5
H10E C101 H10F 109.5
C66 C102 H10G 109.5
C66 C102 H10H 109.5
H10G C102 H10H 109.5
C66 C102 H10I 109.5
H10G C102 H10I 109.5
H10H C102 H10I 109.5
C67 C103 H10J 109.5
C67 C103 H10K 109.5
H10J C103 H10K 109.5
C67 C103 H10L 109.5
H10J C103 H10L 109.5
H10K C103 H10L 109.5
C68 C104 H10M 109.5
C68 C104 H10N 109.5
H10M C104 H10N 109.5
C68 C104 H10O 109.5
H10M C104 H10O 109.5
H10N C104 H10O 109.5
C69 C105 H10P 109.5
C69 C105 H10Q 109.5
H10P C105 H10Q 109.5
C69 C105 H10R 109.5
H10P C105 H10R 109.5
H10Q C105 H10R 109.5
C70 C106 H10S 109.5
C70 C106 H10T 109.5
H10S C106 H10T 109.5
C70 C106 H10U 109.5
H10S C106 H10U 109.5
H10T C106 H10U 109.5
C71 C107 H10V 109.5
C71 C107 H10W 109.5
H10V C107 H10W 109.5
C71 C107 H10X 109.5
H10V C107 H10X 109.5
H10W C107 H10X 109.5
C72 C108 H11D 109.5
C72 C108 H11E 109.5
H11D C108 H11E 109.5
C72 C108 H11F 109.5
H11D C108 H11F 109.5
H11E C108 H11F 109.5
Ru1 Cl1 Ru2 98.71(5)
Ru2 Cl2 Ru1 100.78(5)
Ru6 Cl3 Ru5 99.69(5)
Ru6 Cl4 Ru5 99.53(5)
Ru3 Cl5 Ru4 98.05(5)
Ru3 Cl6 Ru4 99.54(5)
C1 N1 C5 117.3(4)
C1 N1 Ru1 121.3(3)
C5 N1 Ru1 120.2(3)
C23 N2 C19 118.2(5)
C23 N2 Ru2 120.6(4)
C19 N2 Ru2 121.2(4)
C11 N3 C12 117.9(5)
C11 N3 Ru3 122.9(4)
C12 N3 Ru3 118.9(4)
C30 N4 C29 117.8(5)
C30 N4 Ru4 119.5(4)
C29 N4 Ru4 121.9(4)
C17 N5 C16 118.1(5)
C17 N5 Ru5 121.6(4)
C16 N5 Ru5 120.2(4)
C35 N6 C34 118.2(5)
C35 N6 Ru6 121.4(4)
C34 N6 Ru6 119.5(4)
C7 N7 C6 115.3(4)
C8 N8 C7 114.2(4)
C8 N9 C6 114.7(4)
C24 N10 C25 114.0(5)
C25 N11 C26 114.1(5)
C26 N12 C24 113.7(5)
N1 Ru1 C42 107.2(3)
N1 Ru1 C41 88.4(2)
C42 Ru1 C41 35.7(3)
N1 Ru1 C40 97.1(3)
C42 Ru1 C40 67.1(3)
C41 Ru1 C40 38.3(4)
N1 Ru1 C39 127.3(3)
C42 Ru1 C39 79.1(3)
C41 Ru1 C39 66.6(3)
C40 Ru1 C39 35.8(3)
N1 Ru1 C37 143.8(3)
C42 Ru1 C37 37.9(3)
C41 Ru1 C37 66.0(3)
C40 Ru1 C37 78.8(3)
C39 Ru1 C37 66.8(3)
N1 Ru1 C38 162.7(3)
C42 Ru1 C38 67.4(3)
C41 Ru1 C38 78.1(3)
C40 Ru1 C38 65.6(3)
C39 Ru1 C38 36.8(3)
C37 Ru1 C38 37.2(3)
N1 Ru1 Cl2 88.73(12)
C42 Ru1 Cl2 99.5(3)
C41 Ru1 Cl2 130.2(4)
C40 Ru1 Cl2 166.4(3)
C39 Ru1 Cl2 143.1(3)
C37 Ru1 Cl2 89.27(18)
C38 Ru1 Cl2 108.2(2)
N1 Ru1 Cl1 89.18(13)
C42 Ru1 Cl1 163.7(3)
C41 Ru1 Cl1 149.4(4)
C40 Ru1 Cl1 112.0(3)
C39 Ru1 Cl1 91.3(2)
C37 Ru1 Cl1 126.0(3)
C38 Ru1 Cl1 97.0(2)
Cl2 Ru1 Cl1 80.21(5)
N2 Ru2 C47 116.7(3)
N2 Ru2 C44 119.5(2)
C47 Ru2 C44 81.7(3)
N2 Ru2 C45 93.9(2)
C47 Ru2 C45 68.4(3)
C44 Ru2 C45 36.7(3)
N2 Ru2 C46 91.4(3)
C47 Ru2 C46 37.6(3)
C44 Ru2 C46 69.1(3)
C45 Ru2 C46 38.8(3)
N2 Ru2 C48 154.1(2)
C47 Ru2 C48 37.6(3)
C44 Ru2 C48 68.7(3)
C45 Ru2 C48 79.6(3)
C46 Ru2 C48 67.8(3)
N2 Ru2 C43 158.4(2)
C47 Ru2 C43 67.4(3)
C44 Ru2 C43 38.8(2)
C45 Ru2 C43 67.1(3)
C46 Ru2 C43 80.4(3)
C48 Ru2 C43 36.7(2)
N2 Ru2 Cl2 86.00(14)
C47 Ru2 Cl2 156.8(2)
C44 Ru2 Cl2 91.72(19)
C45 Ru2 Cl2 117.7(2)
C46 Ru2 Cl2 156.2(3)
C48 Ru2 Cl2 119.3(2)
C43 Ru2 Cl2 93.53(19)
N2 Ru2 Cl1 85.71(14)
C47 Ru2 Cl1 95.6(2)
C44 Ru2 Cl1 153.12(19)
C45 Ru2 Cl1 162.0(2)
C46 Ru2 Cl1 123.2(3)
C48 Ru2 Cl1 92.88(19)
C43 Ru2 Cl1 115.57(18)
Cl2 Ru2 Cl1 80.26(5)
N3 Ru3 C50 94.2(2)
N3 Ru3 C49 123.9(2)
C50 Ru3 C49 38.1(3)
N3 Ru3 C52 111.4(2)
C50 Ru3 C52 68.3(3)
C49 Ru3 C52 81.4(3)
N3 Ru3 C51 89.2(2)
C50 Ru3 C51 37.9(3)
C49 Ru3 C51 68.6(3)
C52 Ru3 C51 37.3(3)
N3 Ru3 C54 161.9(2)
C50 Ru3 C54 68.8(3)
C49 Ru3 C54 38.2(3)
C52 Ru3 C54 68.9(2)
C51 Ru3 C54 81.0(3)
N3 Ru3 C53 149.1(2)
C50 Ru3 C53 80.4(3)
C49 Ru3 C53 68.0(2)
C52 Ru3 C53 38.4(2)
C51 Ru3 C53 67.9(3)
C54 Ru3 C53 37.4(2)
N3 Ru3 Cl6 87.52(14)
C50 Ru3 Cl6 114.8(2)
C49 Ru3 Cl6 90.6(2)
C52 Ru3 Cl6 160.82(18)
C51 Ru3 Cl6 152.2(2)
C54 Ru3 Cl6 94.06(19)
C53 Ru3 Cl6 122.4(2)
N3 Ru3 Cl5 87.98(14)
C50 Ru3 Cl5 163.9(2)
C49 Ru3 Cl5 146.9(2)
C52 Ru3 Cl5 96.03(19)
C51 Ru3 Cl5 126.3(2)
C54 Ru3 Cl5 110.1(2)
C53 Ru3 Cl5 89.51(19)
Cl6 Ru3 Cl5 81.20(5)
N4 Ru4 C55 114.7(2)
N4 Ru4 C59 90.7(3)
C55 Ru4 C59 68.3(3)
N4 Ru4 C58 118.4(3)
C55 Ru4 C58 81.0(3)
C59 Ru4 C58 37.6(3)
N4 Ru4 C60 90.0(2)
C55 Ru4 C60 36.4(3)
C59 Ru4 C60 38.7(3)
C58 Ru4 C60 68.5(3)
N4 Ru4 C56 153.5(2)
C55 Ru4 C56 38.9(3)
C59 Ru4 C56 80.5(3)
C58 Ru4 C56 67.6(3)
C60 Ru4 C56 67.6(3)
N4 Ru4 C57 155.5(3)
C55 Ru4 C57 67.9(3)
C59 Ru4 C57 67.0(3)
C58 Ru4 C57 37.1(3)
C60 Ru4 C57 79.1(3)
C56 Ru4 C57 36.8(3)
N4 Ru4 Cl6 88.34(14)
C55 Ru4 Cl6 156.4(2)
C59 Ru4 Cl6 119.1(2)
C58 Ru4 Cl6 92.9(2)
C60 Ru4 Cl6 157.7(2)
C56 Ru4 Cl6 117.8(2)
C57 Ru4 Cl6 93.5(2)
N4 Ru4 Cl5 85.35(14)
C55 Ru4 Cl5 95.0(2)
C59 Ru4 Cl5 159.4(2)
C58 Ru4 Cl5 155.5(3)
C60 Ru4 Cl5 120.9(2)
C56 Ru4 Cl5 94.1(2)
C57 Ru4 Cl5 119.1(3)
Cl6 Ru4 Cl5 81.11(6)
N5 Ru5 C61 117.0(2)
N5 Ru5 C64 117.9(2)
C61 Ru5 C64 81.5(2)
N5 Ru5 C63 91.3(2)
C61 Ru5 C63 68.8(2)
C64 Ru5 C63 37.7(3)
N5 Ru5 C62 91.4(2)
C61 Ru5 C62 37.4(2)
C64 Ru5 C62 68.4(3)
C63 Ru5 C62 38.3(2)
N5 Ru5 C65 155.9(2)
C61 Ru5 C65 68.1(2)
C64 Ru5 C65 38.1(2)
C63 Ru5 C65 68.0(2)
C62 Ru5 C65 79.9(2)
N5 Ru5 C66 154.9(2)
C61 Ru5 C66 38.0(2)
C64 Ru5 C66 68.3(2)
C63 Ru5 C66 80.6(2)
C62 Ru5 C66 67.5(2)
C65 Ru5 C66 37.3(2)
N5 Ru5 Cl4 87.49(14)
C61 Ru5 Cl4 93.76(18)
C64 Ru5 Cl4 153.58(19)
C63 Ru5 Cl4 159.71(19)
C62 Ru5 Cl4 121.44(18)
C65 Ru5 Cl4 116.21(18)
C66 Ru5 Cl4 91.97(18)
N5 Ru5 Cl3 86.90(14)
C61 Ru5 Cl3 155.26(18)
C64 Ru5 Cl3 93.30(19)
C63 Ru5 Cl3 120.02(19)
C62 Ru5 Cl3 158.27(18)
C65 Ru5 Cl3 92.92(18)
C66 Ru5 Cl3 117.78(18)
Cl4 Ru5 Cl3 80.16(5)
N6 Ru6 C69 113.8(2)
N6 Ru6 C71 93.6(2)
C69 Ru6 C71 68.4(3)
N6 Ru6 C72 121.4(2)
C69 Ru6 C72 81.4(3)
C71 Ru6 C72 37.3(3)
N6 Ru6 C70 90.2(2)
C69 Ru6 C70 37.3(2)
C71 Ru6 C70 38.3(3)
C72 Ru6 C70 68.4(3)
N6 Ru6 C67 159.8(2)
C69 Ru6 C67 68.1(3)
C71 Ru6 C67 67.9(3)
C72 Ru6 C67 38.5(3)
C70 Ru6 C67 80.2(3)
N6 Ru6 C68 151.1(2)
C69 Ru6 C68 37.6(3)
C71 Ru6 C68 79.7(3)
C72 Ru6 C68 68.1(3)
C70 Ru6 C68 67.1(2)
C67 Ru6 C68 37.1(3)
N6 Ru6 Cl3 87.39(14)
C69 Ru6 Cl3 95.42(19)
C71 Ru6 Cl3 162.8(2)
C72 Ru6 Cl3 149.9(2)
C70 Ru6 Cl3 124.59(19)
C67 Ru6 Cl3 112.7(2)
C68 Ru6 Cl3 91.10(18)
N6 Ru6 Cl4 87.62(14)
C69 Ru6 Cl4 158.1(2)
C71 Ru6 Cl4 116.7(2)
C72 Ru6 Cl4 91.4(2)
C70 Ru6 Cl4 154.62(19)
C67 Ru6 Cl4 93.4(2)
C68 Ru6 Cl4 120.6(2)
Cl3 Ru6 Cl4 80.58(5)

loop_
_geom_bond_atom_site_label_1
_geom_bond_atom_site_label_2
_geom_bond_distance
C1 N1 1.340(6)
C1 C2 1.368(7)
C1 H1 0.9300
C2 C3 1.379(7)
C2 H2 0.9300
C3 C4 1.400(7)
C3 C6 1.475(7)
C4 C5 1.387(7)
C4 H4 0.9300
C5 N1 1.358(7)
C5 H5 0.9300
C6 N9 1.348(6)
C6 N7 1.352(6)
C7 N7 1.325(7)
C7 N8 1.350(7)
C7 C9 1.478(7)
C8 N9 1.330(6)
C8 N8 1.332(7)
C8 C14 1.492(7)
C9 C10 1.377(7)
C9 C13 1.408(7)
C10 C11 1.364(7)
C10 H10 0.9300
C11 N3 1.335(7)
C11 H11 0.9300
C12 N3 1.343(7)
C12 C13 1.349(8)
C12 H12 0.9300
C13 H13 0.9300
C14 C15 1.375(7)
C14 C18 1.382(7)
C15 C16 1.357(7)
C15 H15 0.9300
C16 N5 1.350(7)
C16 H16 0.9300
C17 N5 1.333(7)
C17 C18 1.384(7)
C17 H17 0.9300
C18 H18 0.9300
C19 N2 1.334(7)
C19 C20 1.368(8)
C19 H19 0.9300
C20 C21 1.388(7)
C20 H20 0.9300
C21 C22 1.387(7)
C21 C24 1.489(8)
C22 C23 1.353(8)
C22 H22 0.9300
C23 N2 1.332(7)
C23 H23 0.9300
C24 N10 1.312(7)
C24 N12 1.349(7)
C25 N10 1.317(7)
C25 N11 1.320(7)
C25 C27 1.499(7)
C26 N12 1.325(7)
C26 N11 1.357(7)
C26 C32 1.475(7)
C27 C31 1.379(8)
C27 C28 1.381(7)
C28 C29 1.381(8)
C28 H28 0.9300
C29 N4 1.342(7)
C29 H29 0.9300
C30 N4 1.324(7)
C30 C31 1.350(8)
C30 H30 0.9300
C31 H31 0.9300
C32 C33 1.376(8)
C32 C36 1.396(8)
C33 C34 1.356(8)
C33 H33 0.9300
C34 N6 1.362(7)
C34 H34 0.9300
C35 N6 1.328(7)
C35 C36 1.378(8)
C35 H35 0.9300
C36 H36 0.9300
C37 C38 1.413(12)
C37 C42 1.417(12)
C37 C73 1.550(10)
C37 Ru1 2.206(6)
C38 C39 1.398(12)
C38 C74 1.521(11)
C38 Ru1 2.226(6)
C39 C40 1.348(12)
C39 C75 1.522(11)
C39 Ru1 2.198(6)
C40 C41 1.433(13)
C40 C76 1.534(10)
C40 Ru1 2.185(7)
C41 C42 1.328(12)
C41 C77 1.515(12)
C41 Ru1 2.184(8)
C42 C78 1.545(11)
C42 Ru1 2.153(7)
C43 C48 1.408(9)
C43 C44 1.474(9)
C43 C79 1.509(10)
C43 Ru2 2.248(6)
C44 C45 1.377(10)
C44 C80 1.502(9)
C44 Ru2 2.181(6)
C45 C46 1.453(11)
C45 C81 1.545(10)
C45 Ru2 2.187(7)
C46 C47 1.408(11)
C46 C82 1.508(11)
C46 Ru2 2.188(8)
C47 C48 1.420(11)
C47 C83 1.498(10)
C47 Ru2 2.177(7)
C48 C84 1.526(10)
C48 Ru2 2.224(7)
C49 C50 1.425(10)
C49 C54 1.444(10)
C49 C85 1.499(9)
C49 Ru3 2.183(7)
C50 C51 1.424(10)
C50 C86 1.513(10)
C50 Ru3 2.183(8)
C51 C52 1.404(9)
C51 C87 1.510(10)
C51 Ru3 2.198(8)
C52 C53 1.454(9)
C52 C88 1.509(9)
C52 Ru3 2.190(7)
C53 C54 1.428(9)
C53 C89 1.508(9)
C53 Ru3 2.231(6)
C54 C90 1.489(9)
C54 Ru3 2.228(6)
C55 C60 1.370(10)
C55 C56 1.465(10)
C55 C91 1.529(9)
C55 Ru4 2.181(7)
C56 C57 1.404(10)
C56 C92 1.516(11)
C56 Ru4 2.218(7)
C57 C58 1.408(12)
C57 C93 1.553(11)
C57 Ru4 2.231(6)
C58 C59 1.407(12)
C58 C94 1.521(10)
C58 Ru4 2.189(7)
C59 C60 1.454(10)
C59 C95 1.473(12)
C59 Ru4 2.182(8)
C60 C96 1.497(10)
C60 Ru4 2.203(8)
C61 C62 1.400(9)
C61 C66 1.439(9)
C61 C97 1.513(9)
C61 Ru5 2.170(6)
C62 C63 1.436(9)
C62 C98 1.512(9)
C62 Ru5 2.197(7)
C63 C64 1.406(9)
C63 C99 1.509(9)
C63 Ru5 2.180(7)
C64 C65 1.441(9)
C64 C100 1.513(9)
C64 Ru5 2.174(6)
C65 C66 1.435(8)
C65 C101 1.501(9)
C65 Ru5 2.242(5)
C66 C102 1.500(9)
C66 Ru5 2.249(6)
C67 C68 1.426(10)
C67 C72 1.461(10)
C67 C103 1.490(10)
C67 Ru6 2.241(6)
C68 C69 1.427(10)
C68 C104 1.493(9)
C68 Ru6 2.246(6)
C69 C70 1.398(9)
C69 C105 1.536(10)
C69 Ru6 2.172(7)
C70 C71 1.435(10)
C70 C106 1.552(10)
C70 Ru6 2.197(7)
C71 C72 1.399(10)
C71 C107 1.539(9)
C71 Ru6 2.184(7)
C72 C108 1.505(10)
C72 Ru6 2.191(7)
C73 H73A 0.9600
C73 H73B 0.9600
C73 H73C 0.9600
C74 H74A 0.9600
C74 H74B 0.9600
C74 H74C 0.9600
C75 H75A 0.9600
C75 H75B 0.9600
C75 H75C 0.9600
C76 H76A 0.9600
C76 H76B 0.9600
C76 H76C 0.9600
C77 H77A 0.9600
C77 H77B 0.9600
C77 H77C 0.9600
C78 H78A 0.9600
C78 H78B 0.9600
C78 H78C 0.9600
C79 H79A 0.9600
C79 H79B 0.9600
C79 H79C 0.9600
C80 H80A 0.9600
C80 H80B 0.9600
C80 H80C 0.9600
C81 H81A 0.9600
C81 H81B 0.9600
C81 H81C 0.9600
C82 H82A 0.9600
C82 H82B 0.9600
C82 H82C 0.9600
C83 H83A 0.9600
C83 H83B 0.9600
C83 H83C 0.9600
C84 H84A 0.9600
C84 H84B 0.9600
C84 H84C 0.9600
C85 H85A 0.9600
C85 H85B 0.9600
C85 H85C 0.9600
C86 H86A 0.9600
C86 H86B 0.9600
C86 H86C 0.9600
C87 H87A 0.9600
C87 H87B 0.9600
C87 H87C 0.9600
C88 H88A 0.9600
C88 H88B 0.9600
C88 H88C 0.9600
C89 H89A 0.9600
C89 H89B 0.9600
C89 H89C 0.9600
C90 H90A 0.9600
C90 H90B 0.9600
C90 H90C 0.9600
C91 H91A 0.9600
C91 H91B 0.9600
C91 H91C 0.9600
C92 H92A 0.9600
C92 H92B 0.9600
C92 H92C 0.9600
C93 H93A 0.9600
C93 H93B 0.9600
C93 H93C 0.9600
C94 H94A 0.9600
C94 H94B 0.9600
C94 H94C 0.9600
C95 H95A 0.9600
C95 H95B 0.9600
C95 H95C 0.9600
C96 H96A 0.9600
C96 H96B 0.9600
C96 H96C 0.9600
C97 H97A 0.9600
C97 H97B 0.9600
C97 H97C 0.9600
C98 H98A 0.9600
C98 H98B 0.9600
C98 H98C 0.9600
C99 H99A 0.9600
C99 H99B 0.9600
C99 H99C 0.9600
C100 H10A 0.9600
C100 H10B 0.9600
C100 H10C 0.9600
C101 H10D 0.9600
C101 H10E 0.9600
C101 H10F 0.9600
C102 H10G 0.9600
C102 H10H 0.9600
C102 H10I 0.9600
C103 H10J 0.9600
C103 H10K 0.9600
C103 H10L 0.9600
C104 H10M 0.9600
C104 H10N 0.9600
C104 H10O 0.9600
C105 H10P 0.9600
C105 H10Q 0.9600
C105 H10R 0.9600
C106 H10S 0.9600
C106 H10T 0.9600
C106 H10U 0.9600
C107 H10V 0.9600
C107 H10W 0.9600
C107 H10X 0.9600
C108 H11D 0.9600
C108 H11E 0.9600
C108 H11F 0.9600
Cl1 Ru1 2.4532(16)
Cl1 Ru2 2.4579(16)
Cl2 Ru2 2.4148(16)
Cl2 Ru1 2.4221(15)
Cl3 Ru6 2.4384(16)
Cl3 Ru5 2.4570(17)
Cl4 Ru6 2.4492(17)
Cl4 Ru5 2.4522(16)
Cl5 Ru3 2.4538(17)
Cl5 Ru4 2.4548(17)
Cl6 Ru3 2.4252(17)
Cl6 Ru4 2.4289(17)
N1 Ru1 2.127(4)
N2 Ru2 2.096(5)
N3 Ru3 2.121(4)
N4 Ru4 2.105(5)
N5 Ru5 2.110(4)
N6 Ru6 2.116(5)

loop_
_geom_torsion_atom_site_label_1
_geom_torsion_atom_site_label_2
_geom_torsion_atom_site_label_3
_geom_torsion_atom_site_label_4
_geom_torsion
N1 C1 C2 C3 -0.8(9)
C1 C2 C3 C4 3.3(9)
C1 C2 C3 C6 -177.4(6)
C2 C3 C4 C5 -3.5(9)
C6 C3 C4 C5 177.3(6)
C3 C4 C5 N1 1.2(9)
C2 C3 C6 N9 177.7(5)
C4 C3 C6 N9 -3.1(8)
C2 C3 C6 N7 -1.3(8)
C4 C3 C6 N7 177.9(5)
N7 C7 C9 C10 15.1(9)
N8 C7 C9 C10 -165.9(6)
N7 C7 C9 C13 -162.3(6)
N8 C7 C9 C13 16.7(9)
C13 C9 C10 C11 0.8(9)
C7 C9 C10 C11 -176.7(6)
C9 C10 C11 N3 0.9(10)
N3 C12 C13 C9 -1.0(11)
C10 C9 C13 C12 -0.8(10)
C7 C9 C13 C12 176.8(6)
N9 C8 C14 C15 164.2(6)
N8 C8 C14 C15 -13.2(9)
N9 C8 C14 C18 -12.3(9)
N8 C8 C14 C18 170.4(6)
C18 C14 C15 C16 0.8(10)
C8 C14 C15 C16 -175.8(6)
C14 C15 C16 N5 0.9(11)
C15 C14 C18 C17 -1.3(10)
C8 C14 C18 C17 175.2(6)
N5 C17 C18 C14 0.3(10)
N2 C19 C20 C21 0.8(10)
C19 C20 C21 C22 1.8(9)
C19 C20 C21 C24 -175.6(6)
C20 C21 C22 C23 -1.9(9)
C24 C21 C22 C23 175.5(6)
C21 C22 C23 N2 -0.6(10)
C22 C21 C24 N10 174.4(6)
C20 C21 C24 N10 -8.4(9)
C22 C21 C24 N12 -5.9(9)
C20 C21 C24 N12 171.4(6)
N10 C25 C27 C31 -157.5(6)
N11 C25 C27 C31 21.9(9)
N10 C25 C27 C28 23.0(9)
N11 C25 C27 C28 -157.6(6)
C31 C27 C28 C29 0.6(9)
C25 C27 C28 C29 -179.9(6)
C27 C28 C29 N4 0.9(10)
N4 C30 C31 C27 0.0(10)
C28 C27 C31 C30 -1.1(10)
C25 C27 C31 C30 179.5(6)
N12 C26 C32 C33 166.5(6)
N11 C26 C32 C33 -14.2(9)
N12 C26 C32 C36 -11.3(9)
N11 C26 C32 C36 168.0(6)
C36 C32 C33 C34 -0.1(10)
C26 C32 C33 C34 -178.0(6)
C32 C33 C34 N6 1.2(11)
N6 C35 C36 C32 0.8(10)
C33 C32 C36 C35 -0.9(10)
C26 C32 C36 C35 177.0(6)
C42 C37 C38 C39 -0.1(10)
C73 C37 C38 C39 175.9(7)
Ru1 C37 C38 C39 52.9(6)
C42 C37 C38 C74 -178.4(7)
C73 C37 C38 C74 -2.4(11)
Ru1 C37 C38 C74 -125.4(7)
C42 C37 C38 Ru1 -53.0(6)
C73 C37 C38 Ru1 123.0(7)
C37 C38 C39 C40 1.9(11)
C74 C38 C39 C40 -179.7(8)
Ru1 C38 C39 C40 54.9(7)
C37 C38 C39 C75 -177.2(7)
C74 C38 C39 C75 1.1(11)
Ru1 C38 C39 C75 -124.3(7)
C37 C38 C39 Ru1 -53.0(6)
C74 C38 C39 Ru1 125.4(7)
C38 C39 C40 C41 -0.5(12)
C75 C39 C40 C41 178.6(8)
Ru1 C39 C40 C41 54.9(7)
C38 C39 C40 C76 176.1(7)
C75 C39 C40 C76 -4.7(12)
Ru1 C39 C40 C76 -128.4(8)
C38 C39 C40 Ru1 -55.4(7)
C75 C39 C40 Ru1 123.7(8)
C39 C40 C41 C42 -3.0(12)
C76 C40 C41 C42 -179.4(8)
Ru1 C40 C41 C42 52.8(7)
C39 C40 C41 C77 178.7(8)
C76 C40 C41 C77 2.3(12)
Ru1 C40 C41 C77 -125.5(7)
C39 C40 C41 Ru1 -55.8(7)
C76 C40 C41 Ru1 127.8(8)
C40 C41 C42 C37 4.9(12)
C77 C41 C42 C37 -176.9(7)
Ru1 C41 C42 C37 57.7(7)
C40 C41 C42 C78 -179.7(8)
C77 C41 C42 C78 -1.5(13)
Ru1 C41 C42 C78 -126.9(8)
C40 C41 C42 Ru1 -52.8(7)
C77 C41 C42 Ru1 125.4(8)
C38 C37 C42 C41 -3.3(11)
C73 C37 C42 C41 -179.4(8)
Ru1 C37 C42 C41 -57.9(7)
C38 C37 C42 C78 -179.2(7)
C73 C37 C42 C78 4.8(11)
Ru1 C37 C42 C78 126.3(7)
C38 C37 C42 Ru1 54.5(6)
C73 C37 C42 Ru1 -121.5(7)
C48 C43 C44 C45 6.5(10)
C79 C43 C44 C45 -177.9(7)
Ru2 C43 C44 C45 57.4(6)
C48 C43 C44 C80 -172.0(7)
C79 C43 C44 C80 3.6(10)
Ru2 C43 C44 C80 -121.0(6)
C48 C43 C44 Ru2 -50.9(6)
C79 C43 C44 Ru2 124.6(6)
C43 C44 C45 C46 -6.7(10)
C80 C44 C45 C46 171.8(7)
Ru2 C44 C45 C46 51.3(6)
C43 C44 C45 C81 173.7(6)
C80 C44 C45 C81 -7.8(10)
Ru2 C44 C45 C81 -128.2(6)
C43 C44 C45 Ru2 -58.0(5)
C80 C44 C45 Ru2 120.4(7)
C44 C45 C46 C47 2.6(11)
C81 C45 C46 C47 -177.8(7)
Ru2 C45 C46 C47 54.3(7)
C44 C45 C46 C82 -177.4(7)
C81 C45 C46 C82 2.2(11)
Ru2 C45 C46 C82 -125.7(8)
C44 C45 C46 Ru2 -51.7(6)
C81 C45 C46 Ru2 127.9(6)
C45 C46 C47 C48 1.8(12)
C82 C46 C47 C48 -178.2(8)
Ru2 C46 C47 C48 56.0(7)
C45 C46 C47 C83 -177.0(7)
C82 C46 C47 C83 3.0(13)
Ru2 C46 C47 C83 -122.8(8)
C45 C46 C47 Ru2 -54.2(6)
C82 C46 C47 Ru2 125.8(8)
C44 C43 C48 C47 -2.3(10)
C79 C43 C48 C47 -177.6(7)
Ru2 C43 C48 C47 -52.1(6)
C44 C43 C48 C84 174.5(7)
C79 C43 C48 C84 -0.8(11)
Ru2 C43 C48 C84 124.7(7)
C44 C43 C48 Ru2 49.8(6)
C79 C43 C48 Ru2 -125.5(7)
C46 C47 C48 C43 -1.8(12)
C83 C47 C48 C43 177.0(7)
Ru2 C47 C48 C43 53.5(6)
C46 C47 C48 C84 -178.7(7)
C83 C47 C48 C84 0.1(11)
Ru2 C47 C48 C84 -123.4(7)
C46 C47 C48 Ru2 -55.3(7)
C83 C47 C48 Ru2 123.5(7)
C54 C49 C50 C51 -0.9(11)
C85 C49 C50 C51 176.7(7)
Ru3 C49 C50 C51 54.1(6)
C54 C49 C50 C86 178.3(7)
C85 C49 C50 C86 -4.1(11)
Ru3 C49 C50 C86 -126.6(7)
C54 C49 C50 Ru3 -55.1(6)
C85 C49 C50 Ru3 122.6(7)
C49 C50 C51 C52 -1.4(11)
C86 C50 C51 C52 179.4(7)
Ru3 C50 C51 C52 52.4(6)
C49 C50 C51 C87 179.3(7)
C86 C50 C51 C87 0.1(11)
Ru3 C50 C51 C87 -126.8(7)
C49 C50 C51 Ru3 -53.9(6)
C86 C50 C51 Ru3 126.9(7)
C50 C51 C52 C53 3.9(11)
C87 C51 C52 C53 -176.9(7)
Ru3 C51 C52 C53 56.1(6)
C50 C51 C52 C88 -175.9(7)
C87 C51 C52 C88 3.4(11)
Ru3 C51 C52 C88 -123.7(7)
C50 C51 C52 Ru3 -52.2(6)
C87 C51 C52 Ru3 127.1(7)
C51 C52 C53 C54 -4.1(10)
C88 C52 C53 C54 175.7(7)
Ru3 C52 C53 C54 51.7(6)
C51 C52 C53 C89 179.9(7)
C88 C52 C53 C89 -0.3(10)
Ru3 C52 C53 C89 -124.3(6)
C51 C52 C53 Ru3 -55.7(6)
C88 C52 C53 Ru3 124.0(6)
C52 C53 C54 C49 1.7(10)
C89 C53 C54 C49 177.7(6)
Ru3 C53 C54 C49 52.5(5)
C52 C53 C54 C90 -175.6(6)
C89 C53 C54 C90 0.4(10)
Ru3 C53 C54 C90 -124.8(6)
C52 C53 C54 Ru3 -50.8(6)
C89 C53 C54 Ru3 125.2(6)
C50 C49 C54 C53 0.7(10)
C85 C49 C54 C53 -177.0(6)
Ru3 C49 C54 C53 -53.6(6)
C50 C49 C54 C90 178.1(7)
C85 C49 C54 C90 0.3(10)
Ru3 C49 C54 C90 123.8(6)
C50 C49 C54 Ru3 54.3(6)
C85 C49 C54 Ru3 -123.4(6)
C60 C55 C56 C57 1.9(11)
C91 C55 C56 C57 -177.8(7)
Ru4 C55 C56 C57 -54.5(6)
C60 C55 C56 C92 -178.9(7)
C91 C55 C56 C92 1.3(10)
Ru4 C55 C56 C92 124.6(7)
C60 C55 C56 Ru4 56.5(6)
C91 C55 C56 Ru4 -123.3(7)
C55 C56 C57 C58 2.6(11)
C92 C56 C57 C58 -176.5(7)
Ru4 C56 C57 C58 -50.5(7)
C55 C56 C57 C93 177.3(7)
C92 C56 C57 C93 -1.8(11)
Ru4 C56 C57 C93 124.2(7)
C55 C56 C57 Ru4 53.1(6)
C92 C56 C57 Ru4 -126.0(7)
C56 C57 C58 C59 -4.3(12)
C93 C57 C58 C59 -178.9(7)
Ru4 C57 C58 C59 -55.3(7)
C56 C57 C58 C94 177.5(7)
C93 C57 C58 C94 2.8(12)
Ru4 C57 C58 C94 126.5(8)
C56 C57 C58 Ru4 51.0(7)
C93 C57 C58 Ru4 -123.6(7)
C57 C58 C59 C60 1.4(12)
C94 C58 C59 C60 179.6(7)
Ru4 C58 C59 C60 -54.9(6)
C57 C58 C59 C95 -178.0(7)
C94 C58 C59 C95 0.2(12)
Ru4 C58 C59 C95 125.7(7)
C57 C58 C59 Ru4 56.3(7)
C94 C58 C59 Ru4 -125.5(8)
C56 C55 C60 C59 -4.8(11)
C91 C55 C60 C59 175.0(7)
Ru4 C55 C60 C59 51.3(6)
C56 C55 C60 C96 174.6(7)
C91 C55 C60 C96 -5.7(11)
Ru4 C55 C60 C96 -129.3(7)
C56 C55 C60 Ru4 -56.1(6)
C91 C55 C60 Ru4 123.6(7)
C58 C59 C60 C55 3.2(11)
C95 C59 C60 C55 -177.5(8)
Ru4 C59 C60 C55 -51.8(7)
C58 C59 C60 C96 -176.2(7)
C95 C59 C60 C96 3.1(11)
Ru4 C59 C60 C96 128.8(7)
C58 C59 C60 Ru4 55.0(7)
C95 C59 C60 Ru4 -125.7(8)
C66 C61 C62 C63 -6.7(10)
C97 C61 C62 C63 174.3(6)
Ru5 C61 C62 C63 51.4(5)
C66 C61 C62 C98 172.4(6)
C97 C61 C62 C98 -6.6(10)
Ru5 C61 C62 C98 -129.5(6)
C66 C61 C62 Ru5 -58.1(6)
C97 C61 C62 Ru5 122.9(6)
C61 C62 C63 C64 2.5(10)
C98 C62 C63 C64 -176.6(6)
Ru5 C62 C63 C64 54.0(6)
C61 C62 C63 C99 -177.4(6)
C98 C62 C63 C99 3.5(9)
Ru5 C62 C63 C99 -125.9(6)
C61 C62 C63 Ru5 -51.4(5)
C98 C62 C63 Ru5 129.4(6)
C62 C63 C64 C65 2.7(10)
C99 C63 C64 C65 -177.4(6)
Ru5 C63 C64 C65 56.9(6)
C62 C63 C64 C100 -175.1(6)
C99 C63 C64 C100 4.8(10)
Ru5 C63 C64 C100 -120.9(6)
C62 C63 C64 Ru5 -54.2(6)
C99 C63 C64 Ru5 125.7(6)
C63 C64 C65 C66 -3.8(10)
C100 C64 C65 C66 174.1(6)
Ru5 C64 C65 C66 52.1(5)
C63 C64 C65 C101 177.8(6)
C100 C64 C65 C101 -4.3(9)
Ru5 C64 C65 C101 -126.3(6)
C63 C64 C65 Ru5 -55.9(6)
C100 C64 C65 Ru5 122.0(6)
C64 C65 C66 C61 -0.2(9)
C101 C65 C66 C61 178.1(6)
Ru5 C65 C66 C61 50.4(5)
C64 C65 C66 C102 -178.5(6)
C101 C65 C66 C102 -0.1(10)
Ru5 C65 C66 C102 -127.9(6)
C64 C65 C66 Ru5 -50.6(5)
C101 C65 C66 Ru5 127.7(6)
C62 C61 C66 C65 5.5(9)
C97 C61 C66 C65 -175.5(6)
Ru5 C61 C66 C65 -51.8(5)
C62 C61 C66 C102 -176.2(6)
C97 C61 C66 C102 2.8(9)
Ru5 C61 C66 C102 126.5(6)
C62 C61 C66 Ru5 57.3(6)
C97 C61 C66 Ru5 -123.7(6)
C72 C67 C68 C69 -2.3(10)
C103 C67 C68 C69 176.1(7)
Ru6 C67 C68 C69 49.8(6)
C72 C67 C68 C104 -177.0(7)
C103 C67 C68 C104 1.5(11)
Ru6 C67 C68 C104 -124.9(7)
C72 C67 C68 Ru6 -52.1(6)
C103 C67 C68 Ru6 126.4(7)
C67 C68 C69 C70 6.3(11)
C104 C68 C69 C70 -179.0(7)
Ru6 C68 C69 C70 57.4(6)
C67 C68 C69 C105 -175.3(7)
C104 C68 C69 C105 -0.6(10)
Ru6 C68 C69 C105 -124.2(7)
C67 C68 C69 Ru6 -51.1(6)
C104 C68 C69 Ru6 123.6(7)
C68 C69 C70 C71 -6.0(11)
C105 C69 C70 C71 175.7(7)
Ru6 C69 C70 C71 52.3(6)
C68 C69 C70 C106 176.3(7)
C105 C69 C70 C106 -2.0(10)
Ru6 C69 C70 C106 -125.4(6)
C68 C69 C70 Ru6 -58.2(6)
C105 C69 C70 Ru6 123.4(7)
C69 C70 C71 C72 1.6(11)
C106 C70 C71 C72 179.3(7)
Ru6 C70 C71 C72 53.9(6)
C69 C70 C71 C107 179.0(7)
C106 C70 C71 C107 -3.3(10)
Ru6 C70 C71 C107 -128.7(7)
C69 C70 C71 Ru6 -52.2(6)
C106 C70 C71 Ru6 125.4(6)
C70 C71 C72 C67 2.3(11)
C107 C71 C72 C67 -175.0(7)
Ru6 C71 C72 C67 56.0(6)
C70 C71 C72 C108 -177.0(7)
C107 C71 C72 C108 5.7(11)
Ru6 C71 C72 C108 -123.2(7)
C70 C71 C72 Ru6 -53.7(6)
C107 C71 C72 Ru6 129.0(7)
C68 C67 C72 C71 -1.9(11)
C103 C67 C72 C71 179.6(7)
Ru6 C67 C72 C71 -55.3(6)
C68 C67 C72 C108 177.4(7)
C103 C67 C72 C108 -1.1(11)
Ru6 C67 C72 C108 124.0(7)
C68 C67 C72 Ru6 53.4(6)
C103 C67 C72 Ru6 -125.1(7)
C2 C1 N1 C5 -1.6(9)
C2 C1 N1 Ru1 166.0(5)
C4 C5 N1 C1 1.4(9)
C4 C5 N1 Ru1 -166.3(5)
C22 C23 N2 C19 3.2(10)
C22 C23 N2 Ru2 -178.4(5)
C20 C19 N2 C23 -3.2(9)
C20 C19 N2 Ru2 178.4(5)
C10 C11 N3 C12 -2.6(10)
C10 C11 N3 Ru3 -176.1(5)
C13 C12 N3 C11 2.6(10)
C13 C12 N3 Ru3 176.4(6)
C31 C30 N4 C29 1.5(10)
C31 C30 N4 Ru4 -168.4(5)
C28 C29 N4 C30 -1.9(10)
C28 C29 N4 Ru4 167.7(5)
C18 C17 N5 C16 1.3(10)
C18 C17 N5 Ru5 178.1(5)
C15 C16 N5 C17 -1.9(10)
C15 C16 N5 Ru5 -178.8(5)
C36 C35 N6 C34 0.3(10)
C36 C35 N6 Ru6 -168.9(5)
C33 C34 N6 C35 -1.3(10)
C33 C34 N6 Ru6 168.1(5)
N8 C7 N7 C6 -2.2(9)
C9 C7 N7 C6 176.7(5)
N9 C6 N7 C7 -1.2(8)
C3 C6 N7 C7 177.7(5)
N9 C8 N8 C7 -2.1(9)
C14 C8 N8 C7 175.0(5)
N7 C7 N8 C8 3.7(8)
C9 C7 N8 C8 -175.2(5)
N8 C8 N9 C6 -0.8(9)
C14 C8 N9 C6 -177.8(5)
N7 C6 N9 C8 2.6(8)
C3 C6 N9 C8 -176.3(5)
N12 C24 N10 C25 -4.1(9)
C21 C24 N10 C25 175.6(5)
N11 C25 N10 C24 0.1(9)
C27 C25 N10 C24 179.5(5)
N10 C25 N11 C26 4.5(9)
C27 C25 N11 C26 -174.9(5)
N12 C26 N11 C25 -6.0(9)
C32 C26 N11 C25 174.8(5)
N11 C26 N12 C24 2.7(9)
C32 C26 N12 C24 -178.1(5)
N10 C24 N12 C26 2.8(9)
C21 C24 N12 C26 -176.9(5)
C1 N1 Ru1 C42 -44.3(5)
C5 N1 Ru1 C42 122.9(5)
C1 N1 Ru1 C41 -75.0(6)
C5 N1 Ru1 C41 92.2(6)
C1 N1 Ru1 C40 -112.4(5)
C5 N1 Ru1 C40 54.8(5)
C1 N1 Ru1 C39 -133.5(5)
C5 N1 Ru1 C39 33.7(6)
C1 N1 Ru1 C37 -31.8(6)
C5 N1 Ru1 C37 135.5(5)
C1 N1 Ru1 C38 -113.2(10)
C5 N1 Ru1 C38 54.1(11)
C1 N1 Ru1 Cl2 55.3(4)
C5 N1 Ru1 Cl2 -137.5(4)
C1 N1 Ru1 Cl1 135.5(4)
C5 N1 Ru1 Cl1 -57.3(4)
C41 C42 Ru1 N1 -61.2(5)
C37 C42 Ru1 N1 168.0(4)
C78 C42 Ru1 N1 59.9(13)
C37 C42 Ru1 C41 -130.8(7)
C78 C42 Ru1 C41 121.2(15)
C41 C42 Ru1 C40 29.3(5)
C37 C42 Ru1 C40 -101.5(5)
C78 C42 Ru1 C40 150.5(14)
C41 C42 Ru1 C39 64.7(5)
C37 C42 Ru1 C39 -66.1(5)
C78 C42 Ru1 C39 -174.1(13)
C41 C42 Ru1 C37 130.8(7)
C78 C42 Ru1 C37 -108.0(14)
C41 C42 Ru1 C38 101.3(5)
C37 C42 Ru1 C38 -29.5(4)
C78 C42 Ru1 C38 -137.5(13)
C41 C42 Ru1 Cl2 -152.8(5)
C37 C42 Ru1 Cl2 76.4(4)
C78 C42 Ru1 Cl2 -31.7(13)
C41 C42 Ru1 Cl1 119.6(10)
C37 C42 Ru1 Cl1 -11.3(12)
C78 C42 Ru1 Cl1 -119.3(11)
C42 C41 Ru1 N1 123.1(5)
C40 C41 Ru1 N1 -103.6(5)
C77 C41 Ru1 N1 5.8(14)
C40 C41 Ru1 C42 133.3(7)
C77 C41 Ru1 C42 -117.3(16)
C42 C41 Ru1 C40 -133.3(7)
C77 C41 Ru1 C40 109.4(16)
C42 C41 Ru1 C39 -104.6(5)
C40 C41 Ru1 C39 28.8(4)
C77 C41 Ru1 C39 138.1(15)
C42 C41 Ru1 C37 -30.6(5)
C40 C41 Ru1 C37 102.7(5)
C77 C41 Ru1 C37 -147.9(15)
C42 C41 Ru1 C38 -67.7(5)
C40 C41 Ru1 C38 65.6(5)
C77 C41 Ru1 C38 175.0(15)
C42 C41 Ru1 Cl2 36.2(6)
C40 C41 Ru1 Cl2 169.5(4)
C77 C41 Ru1 Cl2 -81.2(14)
C42 C41 Ru1 Cl1 -151.3(5)
C40 C41 Ru1 Cl1 -17.9(7)
C77 C41 Ru1 Cl1 91.4(14)
C39 C40 Ru1 N1 -150.7(5)
C41 C40 Ru1 N1 78.3(5)
C76 C40 Ru1 N1 -39.4(13)
C39 C40 Ru1 C42 103.7(5)
C41 C40 Ru1 C42 -27.4(4)
C76 C40 Ru1 C42 -145.1(14)
C39 C40 Ru1 C41 131.1(7)
C76 C40 Ru1 C41 -117.6(15)
C41 C40 Ru1 C39 -131.1(7)
C76 C40 Ru1 C39 111.3(15)
C39 C40 Ru1 C37 65.8(5)
C41 C40 Ru1 C37 -65.3(5)
C76 C40 Ru1 C37 177.1(13)
C39 C40 Ru1 C38 29.1(5)
C41 C40 Ru1 C38 -102.0(5)
C76 C40 Ru1 C38 140.4(14)
C39 C40 Ru1 Cl2 94.7(15)
C41 C40 Ru1 Cl2 -36.4(16)
C76 C40 Ru1 Cl2 -154.0(10)
C39 C40 Ru1 Cl1 -58.7(5)
C41 C40 Ru1 Cl1 170.3(4)
C76 C40 Ru1 Cl1 52.6(13)
C40 C39 Ru1 N1 37.7(6)
C38 C39 Ru1 N1 170.1(4)
C75 C39 Ru1 N1 -79.4(11)
C40 C39 Ru1 C42 -65.7(6)
C38 C39 Ru1 C42 66.7(6)
C75 C39 Ru1 C42 177.2(12)
C40 C39 Ru1 C41 -30.6(5)
C38 C39 Ru1 C41 101.7(6)
C75 C39 Ru1 C41 -147.7(12)
C38 C39 Ru1 C40 132.4(7)
C75 C39 Ru1 C40 -117.1(13)
C40 C39 Ru1 C37 -103.4(6)
C38 C39 Ru1 C37 29.0(5)
C75 C39 Ru1 C37 139.6(12)
C40 C39 Ru1 C38 -132.4(7)
C75 C39 Ru1 C38 110.6(13)
C40 C39 Ru1 Cl2 -157.1(5)
C38 C39 Ru1 Cl2 -24.7(7)
C75 C39 Ru1 Cl2 85.9(11)
C40 C39 Ru1 Cl1 127.6(5)
C38 C39 Ru1 Cl1 -100.0(5)
C75 C39 Ru1 Cl1 10.5(11)
C38 C37 Ru1 N1 -150.9(5)
C42 C37 Ru1 N1 -19.7(6)
C73 C37 Ru1 N1 93.0(11)
C38 C37 Ru1 C42 -131.2(7)
C73 C37 Ru1 C42 112.7(13)
C38 C37 Ru1 C41 -102.3(5)
C42 C37 Ru1 C41 28.9(5)
C73 C37 Ru1 C41 141.5(12)
C38 C37 Ru1 C40 -64.3(5)
C42 C37 Ru1 C40 66.9(5)
C73 C37 Ru1 C40 179.6(12)
C38 C37 Ru1 C39 -28.8(5)
C42 C37 Ru1 C39 102.4(5)
C73 C37 Ru1 C39 -144.9(12)
C42 C37 Ru1 C38 131.2(7)
C73 C37 Ru1 C38 -116.2(13)
C38 C37 Ru1 Cl2 122.3(5)
C42 C37 Ru1 Cl2 -106.6(5)
C73 C37 Ru1 Cl2 6.1(11)
C38 C37 Ru1 Cl1 44.9(5)
C42 C37 Ru1 Cl1 176.1(4)
C73 C37 Ru1 Cl1 -71.2(11)
C39 C38 Ru1 N1 -27.5(13)
C37 C38 Ru1 N1 104.9(11)
C74 C38 Ru1 N1 -139.4(11)
C39 C38 Ru1 C42 -102.4(6)
C37 C38 Ru1 C42 30.1(5)
C74 C38 Ru1 C42 145.8(13)
C39 C38 Ru1 C41 -66.6(6)
C37 C38 Ru1 C41 65.8(6)
C74 C38 Ru1 C41 -178.5(13)
C39 C38 Ru1 C40 -28.3(5)
C37 C38 Ru1 C40 104.1(6)
C74 C38 Ru1 C40 -140.2(14)
C37 C38 Ru1 C39 132.4(7)
C74 C38 Ru1 C39 -111.9(15)
C39 C38 Ru1 C37 -132.4(7)
C74 C38 Ru1 C37 115.7(14)
C39 C38 Ru1 Cl2 164.7(4)
C37 C38 Ru1 Cl2 -62.9(5)
C74 C38 Ru1 Cl2 52.8(13)
C39 C38 Ru1 Cl1 82.7(5)
C37 C38 Ru1 Cl1 -144.8(5)
C74 C38 Ru1 Cl1 -29.1(13)
Ru2 Cl2 Ru1 N1 87.86(13)
Ru2 Cl2 Ru1 C42 -165.0(3)
Ru2 Cl2 Ru1 C41 174.6(3)
Ru2 Cl2 Ru1 C40 -156.6(13)
Ru2 Cl2 Ru1 C39 -80.4(3)
Ru2 Cl2 Ru1 C37 -128.3(3)
Ru2 Cl2 Ru1 C38 -95.7(3)
Ru2 Cl2 Ru1 Cl1 -1.52(5)
Ru2 Cl1 Ru1 N1 -87.37(12)
Ru2 Cl1 Ru1 C42 91.9(9)
Ru2 Cl1 Ru1 C41 -172.8(4)
Ru2 Cl1 Ru1 C40 175.4(2)
Ru2 Cl1 Ru1 C39 145.3(3)
Ru2 Cl1 Ru1 C37 83.4(2)
Ru2 Cl1 Ru1 C38 108.8(3)
Ru2 Cl1 Ru1 Cl2 1.49(5)
C23 N2 Ru2 C47 -41.8(6)
C19 N2 Ru2 C47 136.6(5)
C23 N2 Ru2 C44 -137.4(5)
C19 N2 Ru2 C44 40.9(6)
C23 N2 Ru2 C45 -109.6(5)
C19 N2 Ru2 C45 68.8(5)
C23 N2 Ru2 C46 -70.8(5)
C19 N2 Ru2 C46 107.5(5)
C23 N2 Ru2 C48 -35.4(8)
C19 N2 Ru2 C48 142.9(6)
C23 N2 Ru2 C43 -137.7(6)
C19 N2 Ru2 C43 40.7(9)
C23 N2 Ru2 Cl2 132.9(5)
C19 N2 Ru2 Cl2 -48.8(5)
C23 N2 Ru2 Cl1 52.3(5)
C19 N2 Ru2 Cl1 -129.3(5)
C46 C47 Ru2 N2 -52.6(5)
C48 C47 Ru2 N2 175.4(4)
C83 C47 Ru2 N2 62.5(9)
C46 C47 Ru2 C44 66.4(5)
C48 C47 Ru2 C44 -65.6(4)
C83 C47 Ru2 C44 -178.6(9)
C46 C47 Ru2 C45 30.8(4)
C48 C47 Ru2 C45 -101.2(5)
C83 C47 Ru2 C45 145.8(9)
C48 C47 Ru2 C46 -132.0(7)
C83 C47 Ru2 C46 115.0(11)
C46 C47 Ru2 C48 132.0(7)
C83 C47 Ru2 C48 -113.0(10)
C46 C47 Ru2 C43 104.0(5)
C48 C47 Ru2 C43 -28.0(4)
C83 C47 Ru2 C43 -141.0(9)
C46 C47 Ru2 Cl2 141.0(5)
C48 C47 Ru2 Cl2 9.0(8)
C83 C47 Ru2 Cl2 -104.0(9)
C46 C47 Ru2 Cl1 -140.6(4)
C48 C47 Ru2 Cl1 87.4(4)
C83 C47 Ru2 Cl1 -25.6(9)
C45 C44 Ru2 N2 51.2(5)
C43 C44 Ru2 N2 -179.9(4)
C80 C44 Ru2 N2 -64.7(7)
C45 C44 Ru2 C47 -64.8(5)
C43 C44 Ru2 C47 64.1(4)
C80 C44 Ru2 C47 179.3(7)
C43 C44 Ru2 C45 128.9(6)
C80 C44 Ru2 C45 -115.9(8)
C45 C44 Ru2 C46 -28.0(4)
C43 C44 Ru2 C46 100.9(5)
C80 C44 Ru2 C46 -143.9(7)
C45 C44 Ru2 C48 -101.4(5)
C43 C44 Ru2 C48 27.5(4)
C80 C44 Ru2 C48 142.6(7)
C45 C44 Ru2 C43 -128.9(6)
C80 C44 Ru2 C43 115.2(8)
C45 C44 Ru2 Cl2 137.6(4)
C43 C44 Ru2 Cl2 -93.5(4)
C80 C44 Ru2 Cl2 21.7(6)
C45 C44 Ru2 Cl1 -150.8(4)
C43 C44 Ru2 Cl1 -21.9(7)
C80 C44 Ru2 Cl1 93.3(7)
C44 C45 Ru2 N2 -137.2(4)
C46 C45 Ru2 N2 87.3(4)
C81 C45 Ru2 N2 -25.3(8)
C44 C45 Ru2 C47 105.7(5)
C46 C45 Ru2 C47 -29.9(4)
C81 C45 Ru2 C47 -142.5(9)
C46 C45 Ru2 C44 -135.6(6)
C81 C45 Ru2 C44 111.9(9)
C44 C45 Ru2 C46 135.6(6)
C81 C45 Ru2 C46 -112.6(10)
C44 C45 Ru2 C48 68.2(4)
C46 C45 Ru2 C48 -67.4(5)
C81 C45 Ru2 C48 -180.0(8)
C44 C45 Ru2 C43 32.0(4)
C46 C45 Ru2 C43 -103.6(5)
C81 C45 Ru2 C43 143.8(9)
C44 C45 Ru2 Cl2 -49.6(4)
C46 C45 Ru2 Cl2 174.8(4)
C81 C45 Ru2 Cl2 62.3(8)
C44 C45 Ru2 Cl1 134.6(6)
C46 C45 Ru2 Cl1 -1.0(9)
C81 C45 Ru2 Cl1 -113.6(8)
C47 C46 Ru2 N2 134.8(5)
C45 C46 Ru2 N2 -94.6(4)
C82 C46 Ru2 N2 18.4(9)
C45 C46 Ru2 C47 130.6(7)
C82 C46 Ru2 C47 -116.4(11)
C47 C46 Ru2 C44 -104.0(5)
C45 C46 Ru2 C44 26.6(4)
C82 C46 Ru2 C44 139.6(10)
C47 C46 Ru2 C45 -130.6(7)
C82 C46 Ru2 C45 113.0(11)
C47 C46 Ru2 C48 -29.3(4)
C45 C46 Ru2 C48 101.3(5)
C82 C46 Ru2 C48 -145.7(10)
C47 C46 Ru2 C43 -65.3(5)
C45 C46 Ru2 C43 65.3(4)
C82 C46 Ru2 C43 178.3(10)
C47 C46 Ru2 Cl2 -142.0(5)
C45 C46 Ru2 Cl2 -11.4(8)
C82 C46 Ru2 Cl2 101.6(9)
C47 C46 Ru2 Cl1 49.0(5)
C45 C46 Ru2 Cl1 179.6(3)
C82 C46 Ru2 Cl1 -67.4(10)
C43 C48 Ru2 N2 -142.9(5)
C47 C48 Ru2 N2 -9.4(8)
C84 C48 Ru2 N2 101.1(9)
C43 C48 Ru2 C47 -133.5(7)
C84 C48 Ru2 C47 110.5(9)
C43 C48 Ru2 C44 -28.9(4)
C47 C48 Ru2 C44 104.6(5)
C84 C48 Ru2 C44 -144.9(8)
C43 C48 Ru2 C45 -65.5(5)
C47 C48 Ru2 C45 68.0(5)
C84 C48 Ru2 C45 178.5(8)
C43 C48 Ru2 C46 -104.2(5)
C47 C48 Ru2 C46 29.3(5)
C84 C48 Ru2 C46 139.8(8)
C47 C48 Ru2 C43 133.5(7)
C84 C48 Ru2 C43 -116.0(10)
C43 C48 Ru2 Cl2 50.5(5)
C47 C48 Ru2 Cl2 -175.9(4)
C84 C48 Ru2 Cl2 -65.5(8)
C43 C48 Ru2 Cl1 131.0(4)
C47 C48 Ru2 Cl1 -95.5(4)
C84 C48 Ru2 Cl1 15.0(8)
C48 C43 Ru2 N2 134.3(6)
C44 C43 Ru2 N2 0.3(8)
C79 C43 Ru2 N2 -107.2(8)
C48 C43 Ru2 C47 28.6(5)
C44 C43 Ru2 C47 -105.4(5)
C79 C43 Ru2 C47 147.1(7)
C48 C43 Ru2 C44 134.0(6)
C79 C43 Ru2 C44 -107.5(8)
C48 C43 Ru2 C45 103.7(5)
C44 C43 Ru2 C45 -30.3(4)
C79 C43 Ru2 C45 -137.9(7)
C48 C43 Ru2 C46 65.6(5)
C44 C43 Ru2 C46 -68.5(5)
C79 C43 Ru2 C46 -176.0(7)
C44 C43 Ru2 C48 -134.0(6)
C79 C43 Ru2 C48 118.5(8)
C48 C43 Ru2 Cl2 -137.6(4)
C44 C43 Ru2 Cl2 88.4(4)
C79 C43 Ru2 Cl2 -19.2(6)
C48 C43 Ru2 Cl1 -56.7(5)
C44 C43 Ru2 Cl1 169.2(3)
C79 C43 Ru2 Cl1 61.7(7)
Ru1 Cl2 Ru2 N2 -84.81(14)
Ru1 Cl2 Ru2 C47 83.1(5)
Ru1 Cl2 Ru2 C44 155.71(19)
Ru1 Cl2 Ru2 C45 -177.2(2)
Ru1 Cl2 Ru2 C46 -169.1(5)
Ru1 Cl2 Ru2 C48 89.3(2)
Ru1 Cl2 Ru2 C43 116.87(18)
Ru1 Cl2 Ru2 Cl1 1.52(5)
Ru1 Cl1 Ru2 N2 85.18(14)
Ru1 Cl1 Ru2 C47 -158.4(2)
Ru1 Cl1 Ru2 C44 -75.7(4)
Ru1 Cl1 Ru2 C45 174.8(6)
Ru1 Cl1 Ru2 C46 174.0(3)
Ru1 Cl1 Ru2 C48 -120.8(2)
Ru1 Cl1 Ru2 C43 -90.7(2)
Ru1 Cl1 Ru2 Cl2 -1.49(5)
C11 N3 Ru3 C50 63.0(6)
C12 N3 Ru3 C50 -110.5(5)
C11 N3 Ru3 C49 37.3(6)
C12 N3 Ru3 C49 -136.1(5)
C11 N3 Ru3 C52 131.3(5)
C12 N3 Ru3 C52 -42.1(6)
C11 N3 Ru3 C51 100.6(6)
C12 N3 Ru3 C51 -72.8(5)
C11 N3 Ru3 C54 43.8(10)
C12 N3 Ru3 C54 -129.7(7)
C11 N3 Ru3 C53 141.4(5)
C12 N3 Ru3 C53 -32.1(7)
C11 N3 Ru3 Cl6 -51.7(5)
C12 N3 Ru3 Cl6 134.8(5)
C11 N3 Ru3 Cl5 -133.0(5)
C12 N3 Ru3 Cl5 53.6(5)
C51 C50 Ru3 N3 83.3(4)
C49 C50 Ru3 N3 -144.3(4)
C86 C50 Ru3 N3 -30.8(9)
C51 C50 Ru3 C49 -132.4(6)
C86 C50 Ru3 C49 113.5(10)
C51 C50 Ru3 C52 -28.1(4)
C49 C50 Ru3 C52 104.3(4)
C86 C50 Ru3 C52 -142.2(9)
C49 C50 Ru3 C51 132.4(6)
C86 C50 Ru3 C51 -114.1(10)
C51 C50 Ru3 C54 -103.0(4)
C49 C50 Ru3 C54 29.4(4)
C86 C50 Ru3 C54 142.9(9)
C51 C50 Ru3 C53 -66.1(4)
C49 C50 Ru3 C53 66.3(4)
C86 C50 Ru3 C53 179.8(9)
C51 C50 Ru3 Cl6 172.5(3)
C49 C50 Ru3 Cl6 -55.1(4)
C86 C50 Ru3 Cl6 58.4(9)
C51 C50 Ru3 Cl5 -14.0(10)
C49 C50 Ru3 Cl5 118.4(8)
C86 C50 Ru3 Cl5 -128.1(7)
C50 C49 Ru3 N3 44.5(5)
C54 C49 Ru3 N3 176.8(4)
C85 C49 Ru3 N3 -71.1(8)
C54 C49 Ru3 C50 132.3(6)
C85 C49 Ru3 C50 -115.6(9)
C50 C49 Ru3 C52 -65.6(4)
C54 C49 Ru3 C52 66.7(4)
C85 C49 Ru3 C52 178.8(8)
C50 C49 Ru3 C51 -29.2(4)
C54 C49 Ru3 C51 103.1(4)
C85 C49 Ru3 C51 -144.8(8)
C50 C49 Ru3 C54 -132.3(6)
C85 C49 Ru3 C54 112.1(9)
C50 C49 Ru3 C53 -103.1(4)
C54 C49 Ru3 C53 29.2(4)
C85 C49 Ru3 C53 141.4(8)
C50 C49 Ru3 Cl6 131.9(4)
C54 C49 Ru3 Cl6 -95.8(4)
C85 C49 Ru3 Cl6 16.3(7)
C50 C49 Ru3 Cl5 -153.5(4)
C54 C49 Ru3 Cl5 -21.2(6)
C85 C49 Ru3 Cl5 91.0(7)
C51 C52 Ru3 N3 -57.3(5)
C53 C52 Ru3 N3 171.7(4)
C88 C52 Ru3 N3 59.7(7)
C51 C52 Ru3 C50 28.6(4)
C53 C52 Ru3 C50 -102.4(5)
C88 C52 Ru3 C50 145.6(7)
C51 C52 Ru3 C49 65.8(5)
C53 C52 Ru3 C49 -65.2(4)
C88 C52 Ru3 C49 -177.2(7)
C53 C52 Ru3 C51 -130.9(6)
C88 C52 Ru3 C51 117.0(8)
C51 C52 Ru3 C54 103.2(5)
C53 C52 Ru3 C54 -27.7(4)
C88 C52 Ru3 C54 -139.7(7)
C51 C52 Ru3 C53 130.9(6)
C88 C52 Ru3 C53 -112.0(8)
C51 C52 Ru3 Cl6 131.9(6)
C53 C52 Ru3 Cl6 1.0(8)
C88 C52 Ru3 Cl6 -111.0(7)
C51 C52 Ru3 Cl5 -147.5(4)
C53 C52 Ru3 Cl5 81.5(4)
C88 C52 Ru3 Cl5 -30.5(6)
C52 C51 Ru3 N3 128.4(4)
C50 C51 Ru3 N3 -97.9(4)
C87 C51 Ru3 N3 14.7(7)
C52 C51 Ru3 C50 -133.8(6)
C87 C51 Ru3 C50 112.6(8)
C52 C51 Ru3 C49 -104.4(4)
C50 C51 Ru3 C49 29.3(4)
C87 C51 Ru3 C49 141.9(8)
C50 C51 Ru3 C52 133.8(6)
C87 C51 Ru3 C52 -113.7(9)
C52 C51 Ru3 C54 -66.9(4)
C50 C51 Ru3 C54 66.9(4)
C87 C51 Ru3 C54 179.5(7)
C52 C51 Ru3 C53 -30.4(4)
C50 C51 Ru3 C53 103.3(4)
C87 C51 Ru3 C53 -144.1(8)
C52 C51 Ru3 Cl6 -148.4(3)
C50 C51 Ru3 Cl6 -14.7(6)
C87 C51 Ru3 Cl6 97.9(8)
C52 C51 Ru3 Cl5 41.5(5)
C50 C51 Ru3 Cl5 175.2(3)
C87 C51 Ru3 Cl5 -72.2(7)
C53 C54 Ru3 N3 123.1(7)
C49 C54 Ru3 N3 -8.7(10)
C90 C54 Ru3 N3 -121.9(8)
C53 C54 Ru3 C50 102.4(5)
C49 C54 Ru3 C50 -29.3(4)
C90 C54 Ru3 C50 -142.5(7)
C53 C54 Ru3 C49 131.8(7)
C90 C54 Ru3 C49 -113.2(8)
C53 C54 Ru3 C52 28.4(4)
C49 C54 Ru3 C52 -103.3(5)
C90 C54 Ru3 C52 143.5(7)
C53 C54 Ru3 C51 65.1(5)
C49 C54 Ru3 C51 -66.7(5)
C90 C54 Ru3 C51 -179.9(7)
C49 C54 Ru3 C53 -131.8(7)
C90 C54 Ru3 C53 115.1(8)
C53 C54 Ru3 Cl6 -142.5(4)
C49 C54 Ru3 Cl6 85.8(4)
C90 C54 Ru3 Cl6 -27.4(6)
C53 C54 Ru3 Cl5 -60.4(4)
C49 C54 Ru3 Cl5 167.9(4)
C90 C54 Ru3 Cl5 54.7(7)
C54 C53 Ru3 N3 -149.5(5)
C52 C53 Ru3 N3 -15.1(7)
C89 C53 Ru3 N3 96.5(7)
C54 C53 Ru3 C50 -67.4(5)
C52 C53 Ru3 C50 67.0(4)
C89 C53 Ru3 C50 178.6(7)
C54 C53 Ru3 C49 -29.8(4)
C52 C53 Ru3 C49 104.5(5)
C89 C53 Ru3 C49 -143.9(7)
C54 C53 Ru3 C52 -134.4(6)
C89 C53 Ru3 C52 111.6(8)
C54 C53 Ru3 C51 -104.7(5)
C52 C53 Ru3 C51 29.6(4)
C89 C53 Ru3 C51 141.2(7)
C52 C53 Ru3 C54 134.4(6)
C89 C53 Ru3 C54 -114.0(8)
C54 C53 Ru3 Cl6 46.0(5)
C52 C53 Ru3 Cl6 -179.6(3)
C89 C53 Ru3 Cl6 -68.0(7)
C54 C53 Ru3 Cl5 125.3(4)
C52 C53 Ru3 Cl5 -100.4(4)
C89 C53 Ru3 Cl5 11.2(6)
Ru4 Cl6 Ru3 N3 -85.92(14)
Ru4 Cl6 Ru3 C50 -179.4(2)
Ru4 Cl6 Ru3 C49 150.2(2)
Ru4 Cl6 Ru3 C52 85.4(6)
Ru4 Cl6 Ru3 C51 -169.5(4)
Ru4 Cl6 Ru3 C54 112.14(19)
Ru4 Cl6 Ru3 C53 86.2(2)
Ru4 Cl6 Ru3 Cl5 2.42(5)
Ru4 Cl5 Ru3 N3 85.42(14)
Ru4 Cl5 Ru3 C50 -176.4(7)
Ru4 Cl5 Ru3 C49 -79.7(4)
Ru4 Cl5 Ru3 C52 -163.24(18)
Ru4 Cl5 Ru3 C51 172.9(2)
Ru4 Cl5 Ru3 C54 -93.51(19)
Ru4 Cl5 Ru3 C53 -125.34(19)
Ru4 Cl5 Ru3 Cl6 -2.38(5)
C30 N4 Ru4 C55 35.8(6)
C29 N4 Ru4 C55 -133.7(5)
C30 N4 Ru4 C59 102.2(5)
C29 N4 Ru4 C59 -67.3(6)
C30 N4 Ru4 C58 128.8(5)
C29 N4 Ru4 C58 -40.7(6)
C30 N4 Ru4 C60 63.5(5)
C29 N4 Ru4 C60 -106.0(5)
C30 N4 Ru4 C56 32.3(8)
C29 N4 Ru4 C56 -137.1(6)
C30 N4 Ru4 C57 126.4(6)
C29 N4 Ru4 C57 -43.0(9)
C30 N4 Ru4 Cl6 -138.8(5)
C29 N4 Ru4 Cl6 51.8(5)
C30 N4 Ru4 Cl5 -57.5(5)
C29 N4 Ru4 Cl5 133.0(5)
C60 C55 Ru4 N4 51.5(5)
C56 C55 Ru4 N4 -177.5(4)
C91 C55 Ru4 N4 -65.6(8)
C60 C55 Ru4 C59 -28.9(4)
C56 C55 Ru4 C59 102.1(5)
C91 C55 Ru4 C59 -146.0(8)
C60 C55 Ru4 C58 -65.7(5)
C56 C55 Ru4 C58 65.3(5)
C91 C55 Ru4 C58 177.2(8)
C56 C55 Ru4 C60 131.0(6)
C91 C55 Ru4 C60 -117.1(9)
C60 C55 Ru4 C56 -131.0(6)
C91 C55 Ru4 C56 111.9(9)
C60 C55 Ru4 C57 -101.9(5)
C56 C55 Ru4 C57 29.1(5)
C91 C55 Ru4 C57 141.0(8)
C60 C55 Ru4 Cl6 -142.2(5)
C56 C55 Ru4 Cl6 -11.2(8)
C91 C55 Ru4 Cl6 100.7(7)
C60 C55 Ru4 Cl5 138.6(4)
C56 C55 Ru4 Cl5 -90.4(4)
C91 C55 Ru4 Cl5 21.6(7)
C58 C59 Ru4 N4 139.7(5)
C60 C59 Ru4 N4 -89.1(4)
C95 C59 Ru4 N4 29.5(9)
C58 C59 Ru4 C55 -103.9(5)
C60 C59 Ru4 C55 27.3(4)
C95 C59 Ru4 C55 145.9(10)
C60 C59 Ru4 C58 131.2(7)
C95 C59 Ru4 C58 -110.2(11)
C58 C59 Ru4 C60 -131.2(7)
C95 C59 Ru4 C60 118.6(11)
C58 C59 Ru4 C56 -65.4(5)
C60 C59 Ru4 C56 65.8(4)
C95 C59 Ru4 C56 -175.7(10)
C58 C59 Ru4 C57 -29.6(4)
C60 C59 Ru4 C57 101.6(5)
C95 C59 Ru4 C57 -139.8(10)
C58 C59 Ru4 Cl6 51.2(5)
C60 C59 Ru4 Cl6 -177.6(3)
C95 C59 Ru4 Cl6 -59.0(10)
C58 C59 Ru4 Cl5 -141.6(6)
C60 C59 Ru4 Cl5 -10.4(9)
C95 C59 Ru4 Cl5 108.2(9)
C59 C58 Ru4 N4 -47.3(5)
C57 C58 Ru4 N4 -178.4(4)
C94 C58 Ru4 N4 66.8(11)
C59 C58 Ru4 C55 66.0(5)
C57 C58 Ru4 C55 -65.1(5)
C94 C58 Ru4 C55 -179.9(11)
C57 C58 Ru4 C59 -131.1(7)
C94 C58 Ru4 C59 114.1(12)
C59 C58 Ru4 C60 30.4(5)
C57 C58 Ru4 C60 -100.7(5)
C94 C58 Ru4 C60 144.5(11)
C59 C58 Ru4 C56 104.1(5)
C57 C58 Ru4 C56 -27.0(5)
C94 C58 Ru4 C56 -141.8(11)
C59 C58 Ru4 C57 131.1(7)
C94 C58 Ru4 C57 -114.8(12)
C59 C58 Ru4 Cl6 -137.0(5)
C57 C58 Ru4 Cl6 91.9(5)
C94 C58 Ru4 Cl6 -22.9(10)
C59 C58 Ru4 Cl5 148.2(5)
C57 C58 Ru4 Cl5 17.1(8)
C94 C58 Ru4 Cl5 -97.7(10)
C55 C60 Ru4 N4 -134.7(4)
C59 C60 Ru4 N4 91.2(4)
C96 C60 Ru4 N4 -21.5(8)
C59 C60 Ru4 C55 -134.1(6)
C96 C60 Ru4 C55 113.2(10)
C55 C60 Ru4 C59 134.1(6)
C96 C60 Ru4 C59 -112.7(10)
C55 C60 Ru4 C58 104.6(5)
C59 C60 Ru4 C58 -29.5(4)
C96 C60 Ru4 C58 -142.2(9)
C55 C60 Ru4 C56 30.8(4)
C59 C60 Ru4 C56 -103.3(5)
C96 C60 Ru4 C56 144.0(9)
C55 C60 Ru4 C57 67.4(5)
C59 C60 Ru4 C57 -66.7(5)
C96 C60 Ru4 C57 -179.4(9)
C55 C60 Ru4 Cl6 139.7(5)
C59 C60 Ru4 Cl6 5.6(8)
C96 C60 Ru4 Cl6 -107.0(8)
C55 C60 Ru4 Cl5 -50.1(4)
C59 C60 Ru4 Cl5 175.7(4)
C96 C60 Ru4 Cl5 63.1(9)
C57 C56 Ru4 N4 136.2(6)
C55 C56 Ru4 N4 5.1(8)
C92 C56 Ru4 N4 -106.2(9)
C57 C56 Ru4 C55 131.2(7)
C92 C56 Ru4 C55 -111.3(9)
C57 C56 Ru4 C59 64.1(5)
C55 C56 Ru4 C59 -67.1(5)
C92 C56 Ru4 C59 -178.4(8)
C57 C56 Ru4 C58 27.3(5)
C55 C56 Ru4 C58 -103.9(5)
C92 C56 Ru4 C58 144.8(9)
C57 C56 Ru4 C60 102.2(6)
C55 C56 Ru4 C60 -29.0(4)
C92 C56 Ru4 C60 -140.3(8)
C55 C56 Ru4 C57 -131.2(7)
C92 C56 Ru4 C57 117.5(10)
C57 C56 Ru4 Cl6 -53.9(6)
C55 C56 Ru4 Cl6 175.0(4)
C92 C56 Ru4 Cl6 63.7(8)
C57 C56 Ru4 Cl5 -136.0(5)
C55 C56 Ru4 Cl5 92.9(4)
C92 C56 Ru4 Cl5 -18.4(8)
C56 C57 Ru4 N4 -132.0(6)
C58 C57 Ru4 N4 3.5(9)
C93 C57 Ru4 N4 115.5(10)
C56 C57 Ru4 C55 -30.7(5)
C58 C57 Ru4 C55 104.8(6)
C93 C57 Ru4 C55 -143.2(10)
C56 C57 Ru4 C59 -105.5(6)
C58 C57 Ru4 C59 29.9(5)
C93 C57 Ru4 C59 141.9(10)
C56 C57 Ru4 C58 -135.5(8)
C93 C57 Ru4 C58 112.0(10)
C56 C57 Ru4 C60 -66.9(5)
C58 C57 Ru4 C60 68.6(5)
C93 C57 Ru4 C60 -179.5(9)
C58 C57 Ru4 C56 135.5(8)
C93 C57 Ru4 C56 -112.6(11)
C56 C57 Ru4 Cl6 134.3(5)
C58 C57 Ru4 Cl6 -90.2(5)
C93 C57 Ru4 Cl6 21.8(9)
C56 C57 Ru4 Cl5 52.5(5)
C58 C57 Ru4 Cl5 -172.0(4)
C93 C57 Ru4 Cl5 -60.0(9)
Ru3 Cl6 Ru4 N4 83.14(14)
Ru3 Cl6 Ru4 C55 -84.4(5)
Ru3 Cl6 Ru4 C59 173.0(3)
Ru3 Cl6 Ru4 C58 -158.5(3)
Ru3 Cl6 Ru4 C60 169.0(5)
Ru3 Cl6 Ru4 C56 -92.4(2)
Ru3 Cl6 Ru4 C57 -121.4(3)
Ru3 Cl6 Ru4 Cl5 -2.42(5)
Ru3 Cl5 Ru4 N4 -86.66(14)
Ru3 Cl5 Ru4 C55 158.9(2)
Ru3 Cl5 Ru4 C59 -166.3(6)
Ru3 Cl5 Ru4 C58 79.8(5)
Ru3 Cl5 Ru4 C60 -173.8(2)
Ru3 Cl5 Ru4 C56 119.9(2)
Ru3 Cl5 Ru4 C57 91.5(2)
Ru3 Cl5 Ru4 Cl6 2.38(5)
C17 N5 Ru5 C61 -138.0(5)
C16 N5 Ru5 C61 38.8(6)
C17 N5 Ru5 C64 -43.3(6)
C16 N5 Ru5 C64 133.5(5)
C17 N5 Ru5 C63 -71.2(5)
C16 N5 Ru5 C63 105.6(5)
C17 N5 Ru5 C62 -109.5(5)
C16 N5 Ru5 C62 67.3(5)
C17 N5 Ru5 C65 -41.4(9)
C16 N5 Ru5 C65 135.4(6)
C17 N5 Ru5 C66 -141.7(6)
C16 N5 Ru5 C66 35.2(8)
C17 N5 Ru5 Cl4 129.1(5)
C16 N5 Ru5 Cl4 -54.1(5)
C17 N5 Ru5 Cl3 48.8(5)
C16 N5 Ru5 Cl3 -134.4(5)
C62 C61 Ru5 N5 51.7(4)
C66 C61 Ru5 N5 -177.5(3)
C97 C61 Ru5 N5 -64.0(7)
C62 C61 Ru5 C64 -65.4(4)
C66 C61 Ru5 C64 65.5(4)
C97 C61 Ru5 C64 179.0(6)
C62 C61 Ru5 C63 -28.5(4)
C66 C61 Ru5 C63 102.3(4)
C97 C61 Ru5 C63 -144.2(7)
C66 C61 Ru5 C62 130.8(5)
C97 C61 Ru5 C62 -115.7(7)
C62 C61 Ru5 C65 -102.4(4)
C66 C61 Ru5 C65 28.4(4)
C97 C61 Ru5 C65 141.9(7)
C62 C61 Ru5 C66 -130.8(5)
C97 C61 Ru5 C66 113.5(8)
C62 C61 Ru5 Cl4 140.8(3)
C66 C61 Ru5 Cl4 -88.4(4)
C97 C61 Ru5 Cl4 25.1(6)
C62 C61 Ru5 Cl3 -144.7(4)
C66 C61 Ru5 Cl3 -13.8(7)
C97 C61 Ru5 Cl3 99.7(6)
C63 C64 Ru5 N5 -50.0(4)
C65 C64 Ru5 N5 178.8(4)
C100 C64 Ru5 N5 65.1(7)
C63 C64 Ru5 C61 66.1(4)
C65 C64 Ru5 C61 -65.2(4)
C100 C64 Ru5 C61 -178.8(7)
C65 C64 Ru5 C63 -131.3(6)
C100 C64 Ru5 C63 115.0(8)
C63 C64 Ru5 C62 29.7(4)
C65 C64 Ru5 C62 -101.6(4)
C100 C64 Ru5 C62 144.7(7)
C63 C64 Ru5 C65 131.3(6)
C100 C64 Ru5 C65 -113.7(8)
C63 C64 Ru5 C66 103.2(4)
C65 C64 Ru5 C66 -28.1(4)
C100 C64 Ru5 C66 -141.8(7)
C63 C64 Ru5 Cl4 147.4(4)
C65 C64 Ru5 Cl4 16.1(7)
C100 C64 Ru5 Cl4 -97.6(6)
C63 C64 Ru5 Cl3 -138.2(4)
C65 C64 Ru5 Cl3 90.5(4)
C100 C64 Ru5 Cl3 -23.2(6)
C64 C63 Ru5 N5 137.4(4)
C62 C63 Ru5 N5 -90.6(4)
C99 C63 Ru5 N5 23.4(7)
C64 C63 Ru5 C61 -104.1(4)
C62 C63 Ru5 C61 27.9(3)
C99 C63 Ru5 C61 142.0(7)
C62 C63 Ru5 C64 132.0(5)
C99 C63 Ru5 C64 -114.0(8)
C64 C63 Ru5 C62 -132.0(5)
C99 C63 Ru5 C62 114.0(8)
C64 C63 Ru5 C65 -30.0(4)
C62 C63 Ru5 C65 102.0(4)
C99 C63 Ru5 C65 -144.0(7)
C64 C63 Ru5 C66 -66.5(4)
C62 C63 Ru5 C66 65.4(4)
C99 C63 Ru5 C66 179.5(7)
C64 C63 Ru5 Cl4 -136.3(4)
C62 C63 Ru5 Cl4 -4.3(7)
C99 C63 Ru5 Cl4 109.8(7)
C64 C63 Ru5 Cl3 50.2(4)
C62 C63 Ru5 Cl3 -177.8(3)
C99 C63 Ru5 Cl3 -63.8(7)
C61 C62 Ru5 N5 -135.6(4)
C63 C62 Ru5 N5 90.3(3)
C98 C62 Ru5 N5 -20.6(7)
C63 C62 Ru5 C61 -134.1(5)
C98 C62 Ru5 C61 115.0(8)
C61 C62 Ru5 C64 104.8(4)
C63 C62 Ru5 C64 -29.2(3)
C98 C62 Ru5 C64 -140.2(7)
C61 C62 Ru5 C63 134.1(5)
C98 C62 Ru5 C63 -110.9(8)
C61 C62 Ru5 C65 67.0(4)
C63 C62 Ru5 C65 -67.1(4)
C98 C62 Ru5 C65 -178.0(7)
C61 C62 Ru5 C66 30.2(3)
C63 C62 Ru5 C66 -103.8(4)
C98 C62 Ru5 C66 145.2(7)
C61 C62 Ru5 Cl4 -47.7(4)
C63 C62 Ru5 Cl4 178.3(3)
C98 C62 Ru5 Cl4 67.3(7)
C61 C62 Ru5 Cl3 139.2(4)
C63 C62 Ru5 Cl3 5.2(7)
C98 C62 Ru5 Cl3 -105.8(7)
C66 C65 Ru5 N5 -136.3(5)
C64 C65 Ru5 N5 -2.7(8)
C101 C65 Ru5 N5 108.5(8)
C66 C65 Ru5 C61 -28.9(4)
C64 C65 Ru5 C61 104.7(4)
C101 C65 Ru5 C61 -144.0(7)
C66 C65 Ru5 C64 -133.6(6)
C101 C65 Ru5 C64 111.2(8)
C66 C65 Ru5 C63 -103.9(5)
C64 C65 Ru5 C63 29.7(4)
C101 C65 Ru5 C63 140.9(7)
C66 C65 Ru5 C62 -65.9(4)
C64 C65 Ru5 C62 67.7(4)
C101 C65 Ru5 C62 178.9(7)
C64 C65 Ru5 C66 133.6(6)
C101 C65 Ru5 C66 -115.1(8)
C66 C65 Ru5 Cl4 54.3(4)
C64 C65 Ru5 Cl4 -172.1(3)
C101 C65 Ru5 Cl4 -60.9(7)
C66 C65 Ru5 Cl3 134.7(4)
C64 C65 Ru5 Cl3 -91.6(4)
C101 C65 Ru5 Cl3 19.6(7)
C65 C66 Ru5 N5 138.5(5)
C61 C66 Ru5 N5 5.3(7)
C102 C66 Ru5 N5 -105.7(8)
C65 C66 Ru5 C61 133.2(6)
C102 C66 Ru5 C61 -111.0(8)
C65 C66 Ru5 C64 28.7(4)
C61 C66 Ru5 C64 -104.5(4)
C102 C66 Ru5 C64 144.5(7)
C65 C66 Ru5 C63 65.8(4)
C61 C66 Ru5 C63 -67.4(4)
C102 C66 Ru5 C63 -178.4(7)
C65 C66 Ru5 C62 103.4(4)
C61 C66 Ru5 C62 -29.8(4)
C102 C66 Ru5 C62 -140.8(7)
C61 C66 Ru5 C65 -133.2(6)
C102 C66 Ru5 C65 115.8(8)
C65 C66 Ru5 Cl4 -133.2(4)
C61 C66 Ru5 Cl4 93.6(4)
C102 C66 Ru5 Cl4 -17.4(7)
C65 C66 Ru5 Cl3 -53.3(4)
C61 C66 Ru5 Cl3 173.5(3)
C102 C66 Ru5 Cl3 62.5(7)
Ru6 Cl4 Ru5 N5 -85.84(14)
Ru6 Cl4 Ru5 C61 157.29(17)
Ru6 Cl4 Ru5 C64 78.9(4)
Ru6 Cl4 Ru5 C63 -172.9(5)
Ru6 Cl4 Ru5 C62 -175.96(19)
Ru6 Cl4 Ru5 C65 89.9(2)
Ru6 Cl4 Ru5 C66 119.32(18)
Ru6 Cl4 Ru5 Cl3 1.45(5)
Ru6 Cl3 Ru5 N5 86.53(14)
Ru6 Cl3 Ru5 C61 -78.9(4)
Ru6 Cl3 Ru5 C64 -155.67(19)
Ru6 Cl3 Ru5 C63 176.26(19)
Ru6 Cl3 Ru5 C62 172.6(4)
Ru6 Cl3 Ru5 C65 -117.57(18)
Ru6 Cl3 Ru5 C66 -88.5(2)
Ru6 Cl3 Ru5 Cl4 -1.46(5)
C35 N6 Ru6 C69 36.2(6)
C34 N6 Ru6 C69 -132.9(5)
C35 N6 Ru6 C71 104.2(5)
C34 N6 Ru6 C71 -64.9(5)
C35 N6 Ru6 C72 130.6(5)
C34 N6 Ru6 C72 -38.5(6)
C35 N6 Ru6 C70 66.0(5)
C34 N6 Ru6 C70 -103.0(5)
C35 N6 Ru6 C67 127.2(8)
C34 N6 Ru6 C67 -41.8(10)
C35 N6 Ru6 C68 28.9(8)
C34 N6 Ru6 C68 -140.1(5)
C35 N6 Ru6 Cl3 -58.6(5)
C34 N6 Ru6 Cl3 132.3(5)
C35 N6 Ru6 Cl4 -139.3(5)
C34 N6 Ru6 Cl4 51.7(5)
C70 C69 Ru6 N6 55.2(5)
C68 C69 Ru6 N6 -174.3(4)
C105 C69 Ru6 N6 -60.4(7)
C70 C69 Ru6 C71 -29.1(4)
C68 C69 Ru6 C71 101.5(4)
C105 C69 Ru6 C71 -144.7(7)
C70 C69 Ru6 C72 -65.4(4)
C68 C69 Ru6 C72 65.1(4)
C105 C69 Ru6 C72 179.0(7)
C68 C69 Ru6 C70 130.6(6)
C105 C69 Ru6 C70 -115.6(8)
C70 C69 Ru6 C67 -103.0(5)
C68 C69 Ru6 C67 27.5(4)
C105 C69 Ru6 C67 141.4(7)
C70 C69 Ru6 C68 -130.6(6)
C105 C69 Ru6 C68 113.8(8)
C70 C69 Ru6 Cl3 144.7(4)
C68 C69 Ru6 Cl3 -84.7(4)
C105 C69 Ru6 Cl3 29.1(6)
C70 C69 Ru6 Cl4 -137.1(5)
C68 C69 Ru6 Cl4 -6.6(8)
C105 C69 Ru6 Cl4 107.3(7)
C72 C71 Ru6 N6 141.2(4)
C70 C71 Ru6 N6 -85.8(4)
C107 C71 Ru6 N6 25.2(8)
C72 C71 Ru6 C69 -104.6(5)
C70 C71 Ru6 C69 28.4(4)
C107 C71 Ru6 C69 139.4(9)
C70 C71 Ru6 C72 133.1(6)
C107 C71 Ru6 C72 -115.9(10)
C72 C71 Ru6 C70 -133.1(6)
C107 C71 Ru6 C70 111.0(9)
C72 C71 Ru6 C67 -30.5(4)
C70 C71 Ru6 C67 102.6(4)
C107 C71 Ru6 C67 -146.4(9)
C72 C71 Ru6 C68 -67.2(4)
C70 C71 Ru6 C68 65.9(4)
C107 C71 Ru6 C68 176.9(8)
C72 C71 Ru6 Cl3 -126.0(7)
C70 C71 Ru6 Cl3 7.0(9)
C107 C71 Ru6 Cl3 118.0(8)
C72 C71 Ru6 Cl4 52.0(4)
C70 C71 Ru6 Cl4 -174.9(3)
C107 C71 Ru6 Cl4 -63.9(8)
C71 C72 Ru6 N6 -47.2(5)
C67 C72 Ru6 N6 -178.1(4)
C108 C72 Ru6 N6 67.7(7)
C71 C72 Ru6 C69 65.5(4)
C67 C72 Ru6 C69 -65.4(5)
C108 C72 Ru6 C69 -179.6(7)
C67 C72 Ru6 C71 -131.0(7)
C108 C72 Ru6 C71 114.9(8)
C71 C72 Ru6 C70 29.1(4)
C67 C72 Ru6 C70 -101.8(5)
C108 C72 Ru6 C70 144.0(7)
C71 C72 Ru6 C67 131.0(7)
C108 C72 Ru6 C67 -114.1(9)
C71 C72 Ru6 C68 102.2(5)
C67 C72 Ru6 C68 -28.8(4)
C108 C72 Ru6 C68 -142.9(8)
C71 C72 Ru6 Cl3 151.4(4)
C67 C72 Ru6 Cl3 20.4(7)
C108 C72 Ru6 Cl3 -93.7(7)
C71 C72 Ru6 Cl4 -135.2(4)
C67 C72 Ru6 Cl4 93.8(4)
C108 C72 Ru6 Cl4 -20.3(7)
C69 C70 Ru6 N6 -131.3(4)
C71 C70 Ru6 N6 95.5(4)
C106 C70 Ru6 N6 -18.7(6)
C71 C70 Ru6 C69 -133.1(6)
C106 C70 Ru6 C69 112.6(8)
C69 C70 Ru6 C71 133.1(6)
C106 C70 Ru6 C71 -114.3(7)
C69 C70 Ru6 C72 104.7(5)
C71 C70 Ru6 C72 -28.4(4)
C106 C70 Ru6 C72 -142.7(7)
C69 C70 Ru6 C67 66.5(4)
C71 C70 Ru6 C67 -66.6(4)
C106 C70 Ru6 C67 179.1(7)
C69 C70 Ru6 C68 30.2(4)
C71 C70 Ru6 C68 -102.9(4)
C106 C70 Ru6 C68 142.9(7)
C69 C70 Ru6 Cl3 -44.4(5)
C71 C70 Ru6 Cl3 -177.5(3)
C106 C70 Ru6 Cl3 68.3(6)
C69 C70 Ru6 Cl4 143.7(4)
C71 C70 Ru6 Cl4 10.6(6)
C106 C70 Ru6 Cl4 -103.6(7)
C68 C67 Ru6 N6 -127.5(7)
C72 C67 Ru6 N6 4.6(10)
C103 C67 Ru6 N6 117.2(8)
C68 C67 Ru6 C69 -27.9(4)
C72 C67 Ru6 C69 104.2(5)
C103 C67 Ru6 C69 -143.2(8)
C68 C67 Ru6 C71 -102.6(5)
C72 C67 Ru6 C71 29.6(4)
C103 C67 Ru6 C71 142.1(8)
C68 C67 Ru6 C72 -132.2(7)
C103 C67 Ru6 C72 112.6(9)
C68 C67 Ru6 C70 -64.8(4)
C72 C67 Ru6 C70 67.4(5)
C103 C67 Ru6 C70 180.0(8)
C72 C67 Ru6 C68 132.2(7)
C103 C67 Ru6 C68 -115.3(9)
C68 C67 Ru6 Cl3 58.8(4)
C72 C67 Ru6 Cl3 -169.1(4)
C103 C67 Ru6 Cl3 -56.5(8)
C68 C67 Ru6 Cl4 140.0(4)
C72 C67 Ru6 Cl4 -87.8(4)
C103 C67 Ru6 Cl4 24.7(7)
C67 C68 Ru6 N6 145.5(5)
C69 C68 Ru6 N6 10.9(7)
C104 C68 Ru6 N6 -100.7(8)
C67 C68 Ru6 C69 134.6(6)
C104 C68 Ru6 C69 -111.6(9)
C67 C68 Ru6 C71 66.8(5)
C69 C68 Ru6 C71 -67.8(4)
C104 C68 Ru6 C71 -179.4(8)
C67 C68 Ru6 C72 29.8(4)
C69 C68 Ru6 C72 -104.8(4)
C104 C68 Ru6 C72 143.6(8)
C67 C68 Ru6 C70 104.6(5)
C69 C68 Ru6 C70 -30.0(4)
C104 C68 Ru6 C70 -141.6(8)
C69 C68 Ru6 C67 -134.6(6)
C104 C68 Ru6 C67 113.8(9)
C67 C68 Ru6 Cl3 -127.9(4)
C69 C68 Ru6 Cl3 97.5(4)
C104 C68 Ru6 Cl3 -14.1(7)
C67 C68 Ru6 Cl4 -48.2(5)
C69 C68 Ru6 Cl4 177.2(3)
C104 C68 Ru6 Cl4 65.6(8)
Ru5 Cl3 Ru6 N6 -86.56(14)
Ru5 Cl3 Ru6 C69 159.8(2)
Ru5 Cl3 Ru6 C72 77.6(4)
Ru5 Cl3 Ru6 C70 -175.0(2)
Ru5 Cl3 Ru6 C67 91.3(2)
Ru5 Cl3 Ru6 C68 122.3(2)
Ru5 Cl3 Ru6 Cl4 1.46(5)
Ru5 Cl4 Ru6 N6 86.28(14)
Ru5 Cl4 Ru6 C69 -82.5(5)
Ru5 Cl4 Ru6 C71 179.1(2)
Ru5 Cl4 Ru6 C72 -152.34(19)
Ru5 Cl4 Ru6 C70 171.8(4)
Ru5 Cl4 Ru6 C67 -113.9(2)
Ru5 Cl4 Ru6 C68 -87.1(2)
Ru5 Cl4 Ru6 Cl3 -1.46(5)
